data_7050658
loop_
_publ_author_name
'Reger, Daniel L.'
'Gardinier, James R.'
'Christian Grattan, T.'
'Smith, Monica R.'
'Smith, Mark D.'

_publ_section_title
;
 Synthesis of the silver(i) complex of CH2[CH(pz4Et)2]2 containing the
 unprecedented [Ag(NO3)4]3? anion: A general method for the preparation
 of 4-(alkyl)pyrazolesElectronic supplementary information (ESI)
 available: Crystal packing diagram of the unit cell of
 [Ag2{&#xFFFD;-CH2[CH(pz4Et)2]2}2]3[Ag(NO3)4]2(acetonex/Et2Oy). See
 http://www.rsc.org/suppdata/nj/b3/b307306h/
;
_journal_issue 11
_journal_name_full 'New Journal of Chemistry'
_journal_page_first 1670
_journal_paper_doi 10.1039/b307306h
_journal_volume 27
_journal_year 2003
_chemical_formula_sum 'C138 H192 Ag8 N56 O24'
_chemical_formula_weight 3882.44
_chemical_name_systematic
;
?
;
_space_group_IT_number 2
_symmetry_cell_setting triclinic
_symmetry_space_group_name_Hall '-P 1'
_symmetry_space_group_name_H-M 'P -1'
_atom_sites_solution_hydrogens geom
_atom_sites_solution_primary direct
_atom_sites_solution_secondary difmap
_audit_creation_method SHELXL-97
_cell_angle_alpha 68.5730(10)
_cell_angle_beta 80.9340(10)
_cell_angle_gamma 87.3490(10)
_cell_formula_units_Z 1
_cell_length_a 12.2524(7)
_cell_length_b 21.8178(13)
_cell_length_c 27.0779(16)
_cell_measurement_reflns_used 9493
_cell_measurement_temperature 293(2)
_cell_measurement_theta_max 21.004
_cell_measurement_theta_min 2.288
_cell_volume 6653.5(7)
_computing_structure_refinement 'SHELXL-97 (Sheldrick, 1997)'
_computing_structure_solution 'SHELXS-97 (Sheldrick, 1990)'
_diffrn_ambient_temperature 293(2)
_diffrn_measured_fraction_theta_full 0.993
_diffrn_measured_fraction_theta_max 0.993
_diffrn_radiation_monochromator graphite
_diffrn_radiation_source 'sealed tube'
_diffrn_radiation_type MoK\a
_diffrn_radiation_wavelength 0.71073
_diffrn_reflns_av_R_equivalents 0.0387
_diffrn_reflns_av_sigmaI/netI 0.0595
_diffrn_reflns_limit_h_max 12
_diffrn_reflns_limit_h_min -12
_diffrn_reflns_limit_k_max 22
_diffrn_reflns_limit_k_min -22
_diffrn_reflns_limit_l_max 27
_diffrn_reflns_limit_l_min -27
_diffrn_reflns_number 31940
_diffrn_reflns_theta_full 21.30
_diffrn_reflns_theta_max 21.30
_diffrn_reflns_theta_min 1.68
_exptl_absorpt_coefficient_mu 0.626
_exptl_absorpt_correction_T_max 1.0000
_exptl_absorpt_correction_T_min 0.3942
_exptl_crystal_colour colorless
_exptl_crystal_density_diffrn 0.969
_exptl_crystal_density_method 'not measured'
_exptl_crystal_description block
_exptl_crystal_F_000 1980
_exptl_crystal_size_max 0.70
_exptl_crystal_size_mid 0.54
_exptl_crystal_size_min 0.48
_refine_diff_density_max 0.527
_refine_diff_density_min -0.437
_refine_diff_density_rms 0.101
_refine_ls_extinction_method none
_refine_ls_goodness_of_fit_ref 1.028
_refine_ls_hydrogen_treatment constr
_refine_ls_matrix_type full
_refine_ls_number_parameters 1079
_refine_ls_number_reflns 14793
_refine_ls_number_restraints 68
_refine_ls_restrained_S_all 1.037
_refine_ls_R_factor_all 0.1109
_refine_ls_R_factor_gt 0.0727
_refine_ls_shift/su_max 0.001
_refine_ls_shift/su_mean 0.000
_refine_ls_structure_factor_coef Fsqd
_refine_ls_weighting_details 'calc w=1/[\s^2^(Fo^2^)+(0.1585P)^2^+0.0000P] where P=(Fo^2^+2Fc^2^)/3'
_refine_ls_weighting_scheme calc
_refine_ls_wR_factor_gt 0.2166
_refine_ls_wR_factor_ref 0.2481
_reflns_number_gt 9115
_reflns_number_total 14793
_reflns_threshold_expression >2sigma(I)
_cod_data_source_file b307306h.txt
_cod_data_source_block iii208s
_cod_depositor_comments
;
The following automatic conversions were performed:
'_symmetry_cell_setting' value 'Triclinic' changed to 'triclinic'
according to '/home/saulius/struct/CIF-dictionaries/cif_core.dic'
dictionary named 'cif_core.dic' version 2.4.1 from 2010-06-29.

Automatic conversion script
Id: cif_fix_enum 1527 2010-12-29 10:47:43Z saulius 
;
_cod_database_code 7050658

loop_
_symmetry_equiv_pos_as_xyz
'x, y, z'
'-x, -y, -z'

loop_
_atom_site_label
_atom_site_type_symbol
_atom_site_fract_x
_atom_site_fract_y
_atom_site_fract_z
_atom_site_U_iso_or_equiv
_atom_site_adp_type
_atom_site_occupancy
_atom_site_symmetry_multiplicity
_atom_site_calc_flag
_atom_site_refinement_flags
_atom_site_disorder_assembly
_atom_site_disorder_group
Ag1 Ag 0.10287(6) 1.06715(3) 0.00387(3) 0.0999(3) Uani 1 1 d . . .
Ag2 Ag 0.63634(7) 0.48227(4) 0.02539(3) 0.1160(3) Uani 1 1 d . . .
Ag3 Ag 0.14328(7) 0.46381(4) 0.50015(3) 0.1288(4) Uani 1 1 d . . .
Ag4 Ag 0.68824(8) 0.27918(4) 0.81203(3) 0.1298(4) Uani 1 1 d . . .
C1 C 0.1393(6) 0.9120(3) 0.0991(3) 0.076(2) Uani 1 1 d . . .
H1 H 0.1508 0.8725 0.1299 0.091 Uiso 1 1 calc R . .
C2 C 0.1355(6) 0.8904(3) 0.0533(3) 0.072(2) Uani 1 1 d . . .
H2A H 0.2103 0.8866 0.0366 0.086 Uiso 1 1 calc R . .
H2B H 0.0978 0.9232 0.0268 0.086 Uiso 1 1 calc R . .
C3 C 0.0758(7) 0.8243(4) 0.0719(3) 0.081(2) Uani 1 1 d . . .
H3 H 0.1191 0.7926 0.0970 0.097 Uiso 1 1 calc R . .
C4 C 0.4920(8) 0.5257(5) 0.1278(4) 0.096(3) Uani 1 1 d . . .
H4 H 0.4576 0.5419 0.1558 0.115 Uiso 1 1 calc R . .
C5 C 0.3997(7) 0.5089(4) 0.1037(4) 0.089(2) Uani 1 1 d . . .
H5A H 0.3609 0.4700 0.1299 0.107 Uiso 1 1 calc R . .
H5B H 0.4319 0.4979 0.0729 0.107 Uiso 1 1 calc R . .
C6 C 0.3154(7) 0.5638(4) 0.0858(4) 0.086(2) Uani 1 1 d . . .
H6 H 0.2978 0.5815 0.1145 0.103 Uiso 1 1 calc R . .
C7 C 0.1901(7) 0.5962(5) 0.3807(3) 0.092(3) Uani 1 1 d . . .
H7 H 0.2065 0.6301 0.3448 0.110 Uiso 1 1 calc R . .
C8 C 0.0897(7) 0.6186(4) 0.4094(3) 0.093(3) Uani 1 1 d . . .
H8A H 0.1114 0.6554 0.4180 0.112 Uiso 1 1 calc R . .
H8B H 0.0653 0.5831 0.4430 0.112 Uiso 1 1 calc R . .
C9 C -0.0069(8) 0.6395(6) 0.3787(3) 0.105(3) Uani 1 1 d . . .
H9 H 0.0230 0.6683 0.3421 0.126 Uiso 1 1 calc R . .
C11 C -0.0236(8) 0.9235(4) 0.1629(4) 0.101(3) Uani 1 1 d D . .
H11 H -0.0091 0.8889 0.1935 0.121 Uiso 1 1 calc R . .
C12 C -0.1134(8) 0.9648(5) 0.1595(4) 0.117(3) Uani 1 1 d D . .
C13 C -0.0955(8) 1.0065(4) 0.1062(4) 0.105(3) Uani 1 1 d D . .
H13 H -0.1431 1.0403 0.0912 0.126 Uiso 1 1 calc R . .
C14 C -0.2076(12) 0.9647(8) 0.2020(6) 0.249(11) Uani 1 1 d D . .
H14A H -0.2074 1.0064 0.2072 0.298 Uiso 1 1 calc R . .
H14B H -0.2763 0.9613 0.1896 0.298 Uiso 1 1 calc R . .
C15 C -0.204(3) 0.9104(17) 0.2544(10) 0.58(4) Uani 1 1 d D . .
H15A H -0.2555 0.8763 0.2587 0.867 Uiso 1 1 calc R . .
H15B H -0.2238 0.9271 0.2829 0.867 Uiso 1 1 calc R . .
H15C H -0.1309 0.8929 0.2556 0.867 Uiso 1 1 calc R . .
C21 C 0.3201(8) 0.9444(4) 0.1142(3) 0.094(3) Uani 1 1 d D . .
H21 H 0.3282 0.9078 0.1446 0.113 Uiso 1 1 calc R . .
C22 C 0.3951(7) 0.9944(5) 0.0893(4) 0.115(3) Uani 1 1 d D . .
C23 C 0.3465(8) 1.0345(4) 0.0486(4) 0.111(3) Uani 1 1 d D . .
H23 H 0.3787 1.0738 0.0241 0.133 Uiso 1 1 calc R . .
C24 C 0.5054(10) 1.0043(7) 0.1030(6) 0.180(6) Uani 1 1 d D . .
H24A H 0.5041 1.0455 0.1092 0.216 Uiso 1 1 calc R . .
H24B H 0.5156 0.9692 0.1364 0.216 Uiso 1 1 calc R . .
C25 C 0.5934(13) 1.0057(12) 0.0657(8) 0.266(11) Uani 1 1 d D . .
H25A H 0.6040 0.9627 0.0639 0.398 Uiso 1 1 calc R . .
H25B H 0.6582 1.0188 0.0754 0.398 Uiso 1 1 calc R . .
H25C H 0.5807 1.0366 0.0314 0.398 Uiso 1 1 calc R . .
C31 C 0.0832(7) 0.7392(4) 0.0277(5) 0.123(4) Uani 1 1 d D . .
H31 H 0.0999 0.7021 0.0559 0.147 Uiso 1 1 calc R . .
C32 C 0.0622(8) 0.7403(6) -0.0213(5) 0.147(5) Uani 1 1 d D . .
C33 C 0.0419(8) 0.8039(6) -0.0486(5) 0.143(5) Uani 1 1 d D . .
H33 H 0.0247 0.8193 -0.0833 0.172 Uiso 1 1 calc R . .
C34 C 0.0625(14) 0.6805(7) -0.0378(7) 0.283(14) Uani 1 1 d D . .
H34A H 0.0747 0.6419 -0.0070 0.340 Uiso 1 1 calc R . .
H34B H -0.0109 0.6759 -0.0452 0.340 Uiso 1 1 calc R . .
C35 C 0.140(3) 0.6788(15) -0.0824(13) 0.48(3) Uani 1 1 d D . .
H35A H 0.1174 0.7091 -0.1149 0.722 Uiso 1 1 calc R . .
H35B H 0.1416 0.6351 -0.0831 0.722 Uiso 1 1 calc R . .
H35C H 0.2116 0.6910 -0.0792 0.722 Uiso 1 1 calc R . .
C41 C -0.0745(10) 0.7767(4) 0.1490(4) 0.109(3) Uani 1 1 d D . .
H41 H -0.0329 0.7452 0.1716 0.131 Uiso 1 1 calc R . .
C42 C -0.1844(10) 0.7861(4) 0.1592(4) 0.123(4) Uani 1 1 d D . .
C43 C -0.2056(8) 0.8371(4) 0.1142(4) 0.104(3) Uani 1 1 d D . .
H43 H -0.2755 0.8545 0.1093 0.125 Uiso 1 1 calc R . .
C44 C -0.2657(12) 0.7507(7) 0.2068(6) 0.212(8) Uani 1 1 d D . .
H44A H -0.2289 0.7367 0.2383 0.254 Uiso 1 1 calc R . .
H44B H -0.3232 0.7811 0.2113 0.254 Uiso 1 1 calc R . .
C45 C -0.316(2) 0.6940(11) 0.2042(8) 0.341(17) Uani 1 1 d D . .
H45A H -0.3452 0.7060 0.1709 0.512 Uiso 1 1 calc R . .
H45B H -0.3757 0.6779 0.2336 0.512 Uiso 1 1 calc R . .
H45C H -0.2624 0.6602 0.2063 0.512 Uiso 1 1 calc R . .
C51 C 0.5963(8) 0.6344(5) 0.0933(5) 0.123(4) Uani 1 1 d D . .
H51 H 0.5695 0.6479 0.1218 0.147 Uiso 1 1 calc R . .
C52 C 0.6705(8) 0.6683(5) 0.0513(6) 0.142(4) Uani 1 1 d D . .
C53 C 0.6807(8) 0.6255(6) 0.0212(5) 0.128(4) Uani 1 1 d D . .
H53 H 0.7273 0.6347 -0.0113 0.154 Uiso 1 1 calc R . .
C54 C 0.7241(12) 0.7334(6) 0.0426(7) 0.197(7) Uani 1 1 d D . .
H54A H 0.6781 0.7555 0.0634 0.236 Uiso 1 1 calc R . .
H54B H 0.7953 0.7254 0.0550 0.236 Uiso 1 1 calc R . .
C55 C 0.7385(18) 0.7741(9) -0.0119(9) 0.301(15) Uani 1 1 d D . .
H55A H 0.7510 0.7474 -0.0336 0.452 Uiso 1 1 calc R . .
H55B H 0.8010 0.8029 -0.0196 0.452 Uiso 1 1 calc R . .
H55C H 0.6735 0.7999 -0.0197 0.452 Uiso 1 1 calc R . .
C61 C 0.5706(8) 0.4457(7) 0.2032(5) 0.134(4) Uani 1 1 d D . .
H61 H 0.5484 0.4645 0.2289 0.160 Uiso 1 1 calc R . .
C62 C 0.6286(10) 0.3893(8) 0.2094(6) 0.164(5) Uani 1 1 d D . .
C63 C 0.6400(10) 0.3832(7) 0.1604(7) 0.151(4) Uani 1 1 d D . .
H63 H 0.6767 0.3486 0.1528 0.182 Uiso 1 1 calc R . .
C64 C 0.6739(15) 0.3402(10) 0.2597(8) 0.272(10) Uiso 1 1 d D . .
C71 C 0.1109(8) 0.5441(4) 0.1033(3) 0.106(3) Uani 1 1 d D . .
H71 H 0.0915 0.5668 0.1265 0.128 Uiso 1 1 calc R . .
C72 C 0.0394(7) 0.5113(4) 0.0869(4) 0.119(3) Uani 1 1 d D . .
C73 C 0.1075(9) 0.4857(5) 0.0526(4) 0.127(4) Uani 1 1 d D . .
H73 H 0.0822 0.4609 0.0349 0.153 Uiso 1 1 calc R . .
C74 C -0.0842(9) 0.5029(6) 0.1006(5) 0.191(7) Uani 1 1 d D . .
H74A H -0.1150 0.5122 0.0678 0.229 Uiso 1 1 calc R . .
H74B H -0.1016 0.4573 0.1231 0.229 Uiso 1 1 calc R . .
C75 C -0.1363(10) 0.5444(9) 0.1280(8) 0.219(8) Uani 1 1 d D . .
H75A H -0.1156 0.5307 0.1632 0.328 Uiso 1 1 calc R . .
H75B H -0.2152 0.5411 0.1311 0.328 Uiso 1 1 calc R . .
H75C H -0.1130 0.5893 0.1080 0.328 Uiso 1 1 calc R . .
C81 C 0.3614(6) 0.6809(6) 0.0302(5) 0.111(3) Uani 1 1 d D . .
H81 H 0.3386 0.6997 0.0559 0.133 Uiso 1 1 calc R . .
C82 C 0.4049(7) 0.7146(5) -0.0231(6) 0.124(4) Uani 1 1 d D . .
C83 C 0.4250(7) 0.6643(7) -0.0436(5) 0.118(3) Uani 1 1 d D . .
H83 H 0.4547 0.6715 -0.0790 0.141 Uiso 1 1 calc R . .
C84 C 0.4235(11) 0.7887(5) -0.0495(7) 0.184(6) Uani 1 1 d D . .
H84A H 0.4218 0.8068 -0.0216 0.221 Uiso 1 1 calc R . .
H84B H 0.4967 0.7970 -0.0706 0.221 Uiso 1 1 calc R . .
C85 C 0.346(2) 0.8226(9) -0.0833(12) 0.42(2) Uani 1 1 d D . .
H85A H 0.3778 0.8329 -0.1202 0.623 Uiso 1 1 calc R . .
H85B H 0.3250 0.8626 -0.0773 0.623 Uiso 1 1 calc R . .
H85C H 0.2811 0.7953 -0.0754 0.623 Uiso 1 1 calc R . .
C91 C 0.1851(7) 0.5256(7) 0.3259(5) 0.124(4) Uani 1 1 d D . .
H91 H 0.2073 0.5573 0.2921 0.149 Uiso 1 1 calc R . .
C92 C 0.1611(9) 0.4620(10) 0.3362(6) 0.168(5) Uani 1 1 d D . .
C93 C 0.1310(9) 0.4345(7) 0.3946(7) 0.163(5) Uani 1 1 d D . .
H93 H 0.1096 0.3910 0.4144 0.195 Uiso 1 1 calc R . .
C94 C 0.1646(14) 0.4274(9) 0.2961(8) 0.269(11) Uani 1 1 d D . .
H94A H 0.1786 0.3811 0.3143 0.323 Uiso 1 1 calc R . .
H94B H 0.0922 0.4307 0.2852 0.323 Uiso 1 1 calc R . .
C95 C 0.247(2) 0.4529(14) 0.2481(8) 0.37(2) Uani 1 1 d D . .
H95A H 0.2639 0.4980 0.2415 0.559 Uiso 1 1 calc R . .
H95B H 0.2182 0.4502 0.2180 0.559 Uiso 1 1 calc R . .
H95C H 0.3128 0.4273 0.2533 0.559 Uiso 1 1 calc R . .
C101 C 0.3870(9) 0.6161(4) 0.3841(4) 0.118(3) Uani 1 1 d D . .
H101 H 0.4104 0.6397 0.3479 0.142 Uiso 1 1 calc R . .
C102 C 0.4510(8) 0.6003(5) 0.4238(5) 0.139(4) Uani 1 1 d D . .
C103 C 0.3794(10) 0.5657(5) 0.4690(4) 0.142(4) Uani 1 1 d D . .
H103 H 0.4002 0.5480 0.5030 0.171 Uiso 1 1 calc R . .
C104 C 0.5708(10) 0.6149(7) 0.4217(6) 0.222(9) Uani 1 1 d D . .
H10A H 0.5751 0.6463 0.4392 0.266 Uiso 1 1 calc R . .
H10B H 0.6055 0.5747 0.4420 0.266 Uiso 1 1 calc R . .
C105 C 0.6315(13) 0.6408(13) 0.3690(8) 0.287(12) Uani 1 1 d D . .
H10C H 0.6648 0.6053 0.3592 0.430 Uiso 1 1 calc R . .
H10D H 0.6882 0.6703 0.3680 0.430 Uiso 1 1 calc R . .
H10E H 0.5826 0.6642 0.3441 0.430 Uiso 1 1 calc R . .
C111 C -0.1211(10) 0.7404(6) 0.3767(6) 0.168(6) Uani 1 1 d D . .
H111 H -0.0996 0.7666 0.3409 0.202 Uiso 1 1 calc R . .
C112 C -0.1952(11) 0.7592(7) 0.4131(7) 0.209(8) Uani 1 1 d D . .
C113 C -0.1942(10) 0.6996(8) 0.4591(5) 0.168(5) Uani 1 1 d D . .
H113 H -0.2367 0.6943 0.4921 0.202 Uiso 1 1 calc R . .
C114 C -0.2570(15) 0.8249(8) 0.4038(9) 0.304(14) Uani 1 1 d D . .
C121 C -0.0777(9) 0.5779(9) 0.3278(5) 0.170(6) Uani 1 1 d D . .
H121 H -0.0546 0.6062 0.2928 0.204 Uiso 1 1 calc R . .
C122 C -0.1331(11) 0.5173(11) 0.3440(9) 0.199(8) Uani 1 1 d D . .
C123 C -0.1510(9) 0.4923(7) 0.4005(8) 0.174(6) Uani 1 1 d D . .
H123 H -0.1864 0.4527 0.4223 0.209 Uiso 1 1 calc R . .
C124 C -0.1703(16) 0.4800(12) 0.3124(11) 0.333(17) Uani 1 1 d D . .
H12A H -0.1065 0.4649 0.2940 0.400 Uiso 1 1 calc R . .
H12B H -0.2142 0.4419 0.3363 0.400 Uiso 1 1 calc R . .
C125 C -0.234(2) 0.5222(13) 0.2746(10) 0.38(2) Uani 1 1 d D . .
H12C H -0.2552 0.5600 0.2840 0.568 Uiso 1 1 calc R . .
H12D H -0.2987 0.4991 0.2748 0.568 Uiso 1 1 calc R . .
H12E H -0.1907 0.5363 0.2395 0.568 Uiso 1 1 calc R . .
N1 N 0.5664(11) 0.1884(4) 0.9110(4) 0.119(3) Uani 1 1 d . . .
N2 N 0.5720(10) 0.3979(7) 0.7590(5) 0.143(4) Uani 1 1 d . . .
N3 N 0.8592(10) 0.2208(5) 0.7447(4) 0.127(3) Uani 1 1 d . . .
N4 N 0.8918(12) 0.3603(5) 0.8106(5) 0.136(4) Uani 1 1 d . . .
N11 N -0.0056(6) 0.9937(3) 0.0791(3) 0.0858(19) Uani 1 1 d D . .
N12 N 0.0383(5) 0.9418(3) 0.1151(3) 0.0763(17) Uani 1 1 d D . .
N21 N 0.2476(6) 1.0131(3) 0.0462(3) 0.103(2) Uani 1 1 d D . .
N22 N 0.2342(5) 0.9562(3) 0.0884(3) 0.0854(19) Uani 1 1 d D . .
N31 N 0.0489(6) 0.8427(4) -0.0208(3) 0.121(3) Uani 1 1 d D . .
N32 N 0.0752(5) 0.8009(3) 0.0276(3) 0.094(2) Uani 1 1 d D . .
N41 N -0.1161(6) 0.8590(3) 0.0784(3) 0.0845(19) Uani 1 1 d D . .
N42 N -0.0364(6) 0.8208(3) 0.1008(3) 0.0823(18) Uani 1 1 d D . .
N51 N 0.6187(6) 0.5726(4) 0.0436(3) 0.103(2) Uani 1 1 d D . .
N52 N 0.5648(6) 0.5776(4) 0.0892(3) 0.096(2) Uani 1 1 d D . .
N61 N 0.5953(8) 0.4296(5) 0.1263(4) 0.131(3) Uani 1 1 d D . .
N62 N 0.5531(6) 0.4676(5) 0.1534(4) 0.109(2) Uani 1 1 d D . .
N71 N 0.2141(6) 0.5016(4) 0.0485(3) 0.111(2) Uani 1 1 d D . .
N72 N 0.2127(6) 0.5376(3) 0.0803(3) 0.095(2) Uani 1 1 d D . .
N81 N 0.3982(6) 0.6075(4) -0.0084(4) 0.104(2) Uani 1 1 d D . .
N82 N 0.3580(5) 0.6174(4) 0.0383(3) 0.093(2) Uani 1 1 d D . .
N91 N 0.1386(6) 0.4801(5) 0.4154(3) 0.118(3) Uani 1 1 d D . .
N92 N 0.1712(6) 0.5354(5) 0.3735(3) 0.106(2) Uani 1 1 d D . .
N101 N 0.2794(7) 0.5597(4) 0.4599(3) 0.129(3) Uani 1 1 d D . .
N102 N 0.2847(6) 0.5917(3) 0.4060(3) 0.102(2) Uani 1 1 d D . .
N111 N -0.1314(8) 0.6542(5) 0.4521(4) 0.139(3) Uani 1 1 d D . .
N112 N -0.0846(7) 0.6781(4) 0.4007(3) 0.123(3) Uani 1 1 d D . .
N121 N -0.1081(6) 0.5355(5) 0.4179(3) 0.123(3) Uani 1 1 d D . .
N122 N -0.0645(6) 0.5869(5) 0.3739(3) 0.118(3) Uani 1 1 d D . .
O1 O 0.5235(8) 0.2072(6) 0.8717(5) 0.196(5) Uani 1 1 d . . .
O2 O 0.6610(7) 0.2072(4) 0.9074(3) 0.132(3) Uani 1 1 d . . .
O3 O 0.5190(11) 0.1511(5) 0.9522(5) 0.212(5) Uani 1 1 d . . .
O4 O 0.5993(11) 0.3908(6) 0.8012(5) 0.207(5) Uani 1 1 d . . .
O5 O 0.5986(9) 0.3558(5) 0.7407(3) 0.169(4) Uani 1 1 d . . .
O6 O 0.5213(11) 0.4491(6) 0.7370(5) 0.237(6) Uani 1 1 d . . .
O7 O 0.8081(7) 0.1945(4) 0.7887(3) 0.147(3) Uani 1 1 d . . .
O8 O 0.8190(7) 0.2606(4) 0.7091(3) 0.161(3) Uani 1 1 d . . .
O9 O 0.9590(10) 0.2098(6) 0.7371(4) 0.203(5) Uani 1 1 d . . .
O10 O 0.8872(8) 0.3388(5) 0.7736(4) 0.164(3) Uani 1 1 d . . .
O11 O 0.8307(8) 0.3361(4) 0.8544(3) 0.145(3) Uani 1 1 d . . .
O12 O 0.9671(10) 0.3978(7) 0.8022(5) 0.228(6) Uani 1 1 d . . .
C201 C 0.429(2) 0.4264(13) 0.4330(11) 0.150 Uiso 0.55(2) 1 d P . .
C202 C 0.437(2) 0.4451(13) 0.3857(11) 0.150 Uiso 0.57(2) 1 d P . .
C203 C 0.392(2) 0.3382(15) 0.4007(12) 0.150 Uiso 0.46(2) 1 d P . .
C204 C 0.889(4) 0.294(2) 0.462(2) 0.150 Uiso 0.26(2) 1 d P . .
C205 C 0.856(4) 0.6780(18) 0.8269(16) 0.150 Uiso 0.34(2) 1 d P . .
C206 C 0.746(3) 0.6803(16) 0.8496(13) 0.150 Uiso 0.40(2) 1 d P . .
C207 C 0.664(3) 0.6981(16) 0.8118(14) 0.150 Uiso 0.38(2) 1 d P . .
C208 C 0.139(3) 0.0751(16) 0.1627(12) 0.150 Uiso 0.43(2) 1 d P . .
C209 C 0.214(5) 0.121(2) 0.156(2) 0.150 Uiso 0.26(2) 1 d P . .
C210 C 0.591(4) 0.094(3) 0.7502(19) 0.150 Uiso 0.31(2) 1 d P . .
C211 C 0.510(6) 0.138(3) 0.762(2) 0.150 Uiso 0.27(3) 1 d P . .
C212 C 0.500(5) 0.199(3) 0.700(2) 0.150 Uiso 0.24(2) 1 d P . .
C213 C 0.548(4) 0.440(3) 0.387(2) 0.150 Uiso 0.32(3) 1 d P . .
C214 C 0.435(3) 0.3945(18) 0.3621(15) 0.150 Uiso 0.38(2) 1 d P . .
C215 C 0.443(3) 0.3841(19) 0.4126(15) 0.150 Uiso 0.42(2) 1 d P . .
C216 C 0.091(5) 0.124(3) 0.175(2) 0.150 Uiso 0.23(2) 1 d P . .
C217 C 0.580(5) 0.148(4) 0.733(2) 0.150 Uiso 0.28(3) 1 d P . .
C218 C 0.548(5) 0.396(3) 0.420(2) 0.150 Uiso 0.27(3) 1 d P . .
C219 C 0.580(5) 0.179(3) 0.658(2) 0.150 Uiso 0.22(2) 1 d P . .
C220 C 0.559(3) 0.1951(19) 0.7415(13) 0.150 Uiso 0.41(2) 1 d P . .
C221 C 0.531(4) 0.115(2) 0.712(2) 0.150 Uiso 0.27(2) 1 d P . .

loop_
_atom_site_aniso_label
_atom_site_aniso_U_11
_atom_site_aniso_U_22
_atom_site_aniso_U_33
_atom_site_aniso_U_23
_atom_site_aniso_U_13
_atom_site_aniso_U_12
Ag1 0.0946(6) 0.0789(5) 0.1041(5) -0.0031(4) -0.0259(4) 0.0028(4)
Ag2 0.1045(6) 0.1342(7) 0.1305(6) -0.0827(6) 0.0069(5) 0.0006(5)
Ag3 0.1113(7) 0.1434(7) 0.0826(5) 0.0082(5) 0.0090(4) -0.0099(5)
Ag4 0.1409(8) 0.1170(6) 0.1063(6) -0.0145(5) -0.0061(5) -0.0124(5)
C1 0.066(6) 0.056(4) 0.089(6) -0.003(4) -0.017(4) -0.001(4)
C2 0.069(5) 0.058(5) 0.077(5) -0.008(4) -0.015(4) -0.002(4)
C3 0.082(7) 0.067(5) 0.093(6) -0.024(5) -0.028(5) 0.012(4)
C4 0.076(6) 0.112(7) 0.116(7) -0.070(6) 0.007(6) -0.011(6)
C5 0.070(6) 0.097(6) 0.105(6) -0.049(5) 0.003(5) -0.007(5)
C6 0.069(6) 0.100(6) 0.104(6) -0.063(6) 0.013(5) -0.015(5)
C7 0.082(7) 0.105(7) 0.065(5) -0.007(5) -0.002(5) -0.005(5)
C8 0.077(6) 0.103(6) 0.085(5) -0.019(5) -0.005(5) -0.007(5)
C9 0.080(7) 0.127(8) 0.068(5) 0.005(5) 0.008(5) -0.007(7)
C11 0.089(7) 0.091(6) 0.100(7) -0.012(5) 0.002(6) -0.013(6)
C12 0.095(8) 0.122(8) 0.112(8) -0.028(7) 0.010(6) 0.010(7)
C13 0.078(7) 0.092(7) 0.125(8) -0.019(6) -0.011(6) 0.007(5)
C14 0.184(17) 0.34(3) 0.137(12) -0.029(15) 0.052(12) 0.051(17)
C15 0.47(6) 0.66(8) 0.53(7) -0.29(6) 0.30(6) 0.02(6)
C21 0.080(7) 0.093(6) 0.103(6) -0.021(5) -0.029(6) 0.000(6)
C22 0.076(7) 0.126(8) 0.132(8) -0.021(7) -0.045(7) -0.011(7)
C23 0.072(7) 0.094(7) 0.146(9) -0.021(6) -0.001(6) -0.035(6)
C24 0.120(12) 0.177(13) 0.215(16) -0.025(11) -0.038(11) -0.059(10)
C25 0.108(13) 0.39(3) 0.32(3) -0.15(2) -0.027(15) -0.011(16)
C31 0.140(9) 0.066(6) 0.165(11) -0.041(6) -0.039(8) 0.025(6)
C32 0.226(15) 0.098(9) 0.146(10) -0.068(8) -0.058(10) 0.030(8)
C33 0.220(14) 0.104(9) 0.133(9) -0.067(8) -0.045(9) 0.010(8)
C34 0.52(5) 0.134(13) 0.214(19) -0.071(14) -0.10(2) 0.029(19)
C35 0.57(7) 0.40(4) 0.58(7) -0.38(5) 0.12(5) -0.12(4)
C41 0.105(9) 0.076(6) 0.107(7) 0.008(6) -0.003(6) -0.013(5)
C42 0.108(9) 0.097(7) 0.115(8) 0.012(6) 0.007(7) -0.030(6)
C43 0.071(7) 0.098(7) 0.123(8) -0.018(6) -0.005(6) -0.006(5)
C44 0.136(13) 0.190(15) 0.221(16) -0.002(13) 0.057(12) -0.038(11)
C45 0.37(4) 0.34(3) 0.23(2) -0.05(2) 0.11(2) -0.19(3)
C51 0.092(8) 0.144(10) 0.163(10) -0.097(9) -0.002(8) -0.015(7)
C52 0.085(8) 0.136(10) 0.213(14) -0.084(10) 0.017(9) -0.036(7)
C53 0.076(7) 0.137(9) 0.168(10) -0.065(9) 0.025(7) -0.026(7)
C54 0.172(14) 0.144(13) 0.27(2) -0.086(13) 0.027(14) -0.073(12)
C55 0.21(2) 0.144(16) 0.51(5) -0.07(2) -0.04(3) -0.057(14)
C61 0.134(10) 0.167(12) 0.112(10) -0.061(8) -0.035(8) 0.029(9)
C62 0.166(13) 0.174(13) 0.137(12) -0.019(10) -0.066(10) 0.009(11)
C63 0.157(12) 0.157(12) 0.149(12) -0.066(11) -0.023(10) 0.015(10)
C71 0.069(7) 0.124(8) 0.138(8) -0.075(7) 0.020(6) -0.010(6)
C72 0.063(7) 0.155(9) 0.156(9) -0.088(8) 0.019(6) -0.021(6)
C73 0.071(7) 0.170(10) 0.156(9) -0.087(8) 0.018(7) -0.037(7)
C74 0.070(8) 0.282(18) 0.268(18) -0.175(16) 0.034(9) -0.040(9)
C75 0.071(9) 0.32(2) 0.31(2) -0.171(19) -0.003(11) 0.006(11)
C81 0.084(7) 0.104(8) 0.155(10) -0.065(8) -0.006(7) 0.000(6)
C82 0.105(8) 0.100(8) 0.149(11) -0.020(8) -0.021(7) -0.025(6)
C83 0.124(9) 0.110(9) 0.116(8) -0.036(8) -0.015(7) -0.015(7)
C84 0.201(16) 0.096(9) 0.240(17) -0.028(10) -0.062(13) -0.027(9)
C85 0.42(4) 0.131(15) 0.58(5) 0.09(2) -0.26(4) -0.072(19)
C91 0.132(10) 0.137(10) 0.102(9) -0.041(8) -0.017(7) 0.001(8)
C92 0.168(13) 0.218(17) 0.133(12) -0.080(13) -0.021(10) -0.011(12)
C93 0.180(14) 0.123(11) 0.168(15) -0.032(11) -0.024(11) -0.005(9)
C94 0.41(4) 0.24(2) 0.211(19) -0.147(19) -0.04(2) -0.03(2)
C95 0.52(5) 0.42(4) 0.178(19) -0.15(2) 0.07(3) -0.09(4)
C101 0.086(8) 0.153(9) 0.089(6) -0.017(6) 0.010(6) -0.032(7)
C102 0.065(7) 0.216(13) 0.112(8) -0.031(8) -0.006(7) -0.033(7)
C103 0.091(9) 0.211(13) 0.101(8) -0.025(8) -0.013(7) -0.031(8)
C104 0.112(12) 0.34(2) 0.147(12) -0.010(13) -0.004(9) -0.075(13)
C105 0.106(13) 0.46(4) 0.28(2) -0.13(3) 0.017(14) -0.053(17)
C111 0.105(9) 0.139(11) 0.172(12) 0.036(9) 0.000(9) 0.017(8)
C112 0.122(12) 0.201(17) 0.218(17) -0.006(14) 0.039(12) 0.042(11)
C113 0.149(12) 0.168(13) 0.128(10) -0.008(10) 0.031(9) 0.027(10)
C114 0.32(3) 0.165(14) 0.31(3) -0.008(16) 0.07(2) 0.113(17)
C121 0.088(9) 0.33(2) 0.104(9) -0.097(12) -0.013(7) -0.016(11)
C122 0.113(12) 0.36(3) 0.188(17) -0.175(19) -0.023(11) -0.032(14)
C123 0.126(11) 0.228(16) 0.214(18) -0.143(15) 0.011(11) -0.046(10)
C124 0.25(3) 0.56(5) 0.34(3) -0.31(4) -0.08(2) -0.02(3)
C125 0.34(4) 0.58(6) 0.36(4) -0.32(4) -0.14(3) -0.02(4)
N1 0.121(9) 0.097(6) 0.105(7) -0.011(6) 0.023(7) -0.003(6)
N2 0.149(10) 0.144(10) 0.108(8) -0.028(8) 0.014(7) 0.009(8)
N3 0.132(9) 0.110(7) 0.103(7) 0.001(6) -0.012(7) 0.007(7)
N4 0.200(13) 0.111(8) 0.131(9) -0.066(8) -0.073(9) 0.017(8)
N11 0.065(5) 0.078(5) 0.102(5) -0.022(4) -0.006(4) -0.003(4)
N12 0.065(4) 0.066(4) 0.078(4) -0.005(4) -0.004(4) -0.002(4)
N21 0.078(6) 0.080(5) 0.120(6) 0.005(5) -0.022(4) -0.010(4)
N22 0.064(5) 0.075(5) 0.103(5) -0.009(4) -0.025(4) -0.007(4)
N31 0.168(8) 0.076(5) 0.109(6) -0.015(5) -0.039(6) 0.014(5)
N32 0.090(5) 0.079(5) 0.111(6) -0.029(5) -0.025(4) 0.017(4)
N41 0.063(5) 0.076(4) 0.096(5) -0.009(4) -0.011(4) -0.001(4)
N42 0.069(5) 0.070(4) 0.095(5) -0.014(4) -0.013(4) -0.001(4)
N51 0.079(5) 0.118(6) 0.120(6) -0.062(5) 0.013(5) -0.021(5)
N52 0.076(5) 0.112(6) 0.126(6) -0.080(5) 0.006(5) -0.016(4)
N61 0.152(9) 0.128(7) 0.117(7) -0.048(7) -0.031(6) 0.037(6)
N62 0.091(6) 0.141(7) 0.114(7) -0.069(7) -0.012(5) 0.005(5)
N71 0.079(6) 0.133(6) 0.140(7) -0.084(6) 0.015(5) -0.018(5)
N72 0.060(5) 0.118(6) 0.126(6) -0.076(5) 0.013(4) -0.012(4)
N81 0.095(6) 0.092(6) 0.129(7) -0.052(6) 0.005(5) -0.014(4)
N82 0.079(5) 0.081(5) 0.126(6) -0.053(5) 0.006(5) -0.002(4)
N91 0.128(7) 0.107(6) 0.102(6) -0.019(6) -0.014(5) -0.014(5)
N92 0.107(6) 0.113(7) 0.074(5) -0.010(6) -0.007(4) 0.001(5)
N101 0.081(6) 0.173(8) 0.093(6) 0.002(5) -0.013(5) -0.031(5)
N102 0.067(5) 0.133(6) 0.074(5) -0.004(4) 0.003(4) -0.014(4)
N111 0.137(8) 0.120(7) 0.106(7) -0.001(6) 0.034(6) 0.028(6)
N112 0.094(6) 0.121(7) 0.102(6) 0.008(5) 0.012(5) 0.009(5)
N121 0.100(6) 0.155(8) 0.092(6) -0.028(6) 0.010(5) -0.028(6)
N122 0.075(5) 0.177(9) 0.084(6) -0.027(6) -0.004(5) -0.025(6)
O1 0.131(8) 0.251(12) 0.172(9) -0.018(8) -0.060(7) -0.011(7)
O2 0.096(6) 0.146(6) 0.139(6) -0.036(5) -0.012(5) -0.011(5)
O3 0.251(12) 0.159(8) 0.169(8) -0.030(7) 0.077(9) -0.056(8)
O4 0.302(15) 0.199(10) 0.148(8) -0.108(8) -0.015(9) 0.062(9)
O5 0.238(11) 0.158(8) 0.120(6) -0.067(6) -0.025(6) 0.043(7)
O6 0.222(12) 0.187(10) 0.234(12) -0.017(9) -0.008(9) 0.074(9)
O7 0.155(7) 0.130(6) 0.083(4) 0.030(4) 0.024(5) -0.006(5)
O8 0.170(8) 0.133(6) 0.134(6) 0.018(5) -0.046(6) -0.014(5)
O9 0.151(9) 0.235(11) 0.145(7) 0.005(7) 0.011(7) 0.038(8)
O10 0.168(8) 0.169(8) 0.157(7) -0.064(7) -0.010(6) -0.016(6)
O11 0.189(9) 0.133(6) 0.097(5) -0.029(5) 0.001(5) -0.021(5)
O12 0.190(10) 0.297(14) 0.260(13) -0.191(12) 0.034(9) -0.105(10)

loop_
_atom_type_symbol
_atom_type_description
_atom_type_scat_dispersion_real
_atom_type_scat_dispersion_imag
_atom_type_scat_source
C C 0.0033 0.0016 'International Tables Vol C Tables 4.2.6.8 and 6.1.1.4'
H H 0.0000 0.0000 'International Tables Vol C Tables 4.2.6.8 and 6.1.1.4'
N N 0.0061 0.0033 'International Tables Vol C Tables 4.2.6.8 and 6.1.1.4'
O O 0.0106 0.0060 'International Tables Vol C Tables 4.2.6.8 and 6.1.1.4'
Ag Ag -0.8971 1.1015 'International Tables Vol C Tables 4.2.6.8 and 6.1.1.4'

loop_
_geom_angle_atom_site_label_1
_geom_angle_atom_site_label_2
_geom_angle_atom_site_label_3
_geom_angle
_geom_angle_site_symmetry_1
_geom_angle_site_symmetry_3
_geom_angle_publ_flag
N41 Ag1 N21 126.2(3) 2_575 . ?
N41 Ag1 N11 149.2(2) 2_575 . ?
N21 Ag1 N11 83.7(3) . . ?
N41 Ag1 N31 80.0(2) 2_575 2_575 ?
N21 Ag1 N31 134.0(3) . 2_575 ?
N11 Ag1 N31 83.1(2) . 2_575 ?
N41 Ag1 Ag1 101.20(16) 2_575 2_575 ?
N21 Ag1 Ag1 108.90(18) . 2_575 ?
N11 Ag1 Ag1 56.73(15) . 2_575 ?
N31 Ag1 Ag1 99.89(18) 2_575 2_575 ?
N51 Ag2 N81 163.6(3) . 2_665 ?
N51 Ag2 N71 108.6(3) . 2_665 ?
N81 Ag2 N71 83.1(3) 2_665 2_665 ?
N51 Ag2 N61 81.8(3) . . ?
N81 Ag2 N61 96.4(3) 2_665 . ?
N71 Ag2 N61 141.1(3) 2_665 . ?
N51 Ag2 Ag2 75.90(18) . ? ?
N81 Ag2 Ag2 87.75(17) 2_665 ? ?
N71 Ag2 Ag2 130.58(19) 2_665 ? ?
N61 Ag2 Ag2 88.1(2) . ? ?
N121 Ag3 N91 164.4(3) 2_566 . ?
N121 Ag3 N111 82.2(4) 2_566 2_566 ?
N91 Ag3 N111 106.4(4) . 2_566 ?
N121 Ag3 N101 98.3(3) 2_566 . ?
N91 Ag3 N101 83.0(3) . . ?
N111 Ag3 N101 142.5(3) 2_566 . ?
N121 Ag3 Ag3 79.4(2) 2_566 2_566 ?
N91 Ag3 Ag3 85.4(2) . 2_566 ?
N111 Ag3 Ag3 109.9(2) 2_566 2_566 ?
N101 Ag3 Ag3 106.93(19) . 2_566 ?
O5 Ag4 O2 144.4(3) . . ?
O5 Ag4 O7 116.4(3) . . ?
O2 Ag4 O7 90.4(2) . . ?
O5 Ag4 O4 48.4(3) . . ?
O2 Ag4 O4 109.9(3) . . ?
O7 Ag4 O4 159.0(3) . . ?
O5 Ag4 O1 100.9(4) . . ?
O2 Ag4 O1 48.6(3) . . ?
O7 Ag4 O1 100.5(3) . . ?
O4 Ag4 O1 97.2(4) . . ?
O5 Ag4 O10 94.3(3) . . ?
O2 Ag4 O10 115.7(3) . . ?
O7 Ag4 O10 76.0(3) . . ?
O4 Ag4 O10 89.8(4) . . ?
O1 Ag4 O10 164.3(3) . . ?
O5 Ag4 O11 115.3(3) . . ?
O2 Ag4 O11 77.9(3) . . ?
O7 Ag4 O11 102.3(3) . . ?
O4 Ag4 O11 77.6(4) . . ?
O1 Ag4 O11 121.3(3) . . ?
O10 Ag4 O11 46.6(3) . . ?
O5 Ag4 O8 77.3(3) . . ?
O2 Ag4 O8 132.2(2) . . ?
O7 Ag4 O8 41.8(2) . . ?
O4 Ag4 O8 117.8(3) . . ?
O1 Ag4 O8 124.2(3) . . ?
O10 Ag4 O8 63.1(3) . . ?
O11 Ag4 O8 108.4(3) . . ?
N12 C1 N22 110.3(6) . . ?
N12 C1 C2 114.4(6) . . ?
N22 C1 C2 111.2(7) . . ?
C1 C2 C3 111.1(6) . . ?
N42 C3 N32 109.3(6) . . ?
N42 C3 C2 116.2(7) . . ?
N32 C3 C2 111.9(7) . . ?
N62 C4 N52 111.3(7) . . ?
N62 C4 C5 110.8(7) . . ?
N52 C4 C5 112.9(8) . . ?
C4 C5 C6 114.8(7) . . ?
C4 C5 Ag2 138.8(6) . ? ?
C6 C5 Ag2 70.8(5) . ? ?
N82 C6 N72 111.7(7) . . ?
N82 C6 C5 113.0(7) . . ?
N72 C6 C5 110.9(7) . . ?
N82 C6 Ag2 76.0(5) . ? ?
N72 C6 Ag2 75.1(4) . ? ?
C5 C6 Ag2 68.2(4) . ? ?
N102 C7 N92 110.8(7) . . ?
N102 C7 C8 112.1(8) . . ?
N92 C7 C8 113.0(8) . . ?
C7 C8 C9 115.3(8) . . ?
N122 C9 N112 109.5(8) . . ?
N122 C9 C8 114.9(8) . . ?
N112 C9 C8 111.5(9) . . ?
N12 C11 C12 108.2(8) . . ?
C11 C12 C13 102.5(9) . . ?
C11 C12 C14 129.3(11) . . ?
C13 C12 C14 128.2(12) . . ?
N11 C13 C12 113.5(9) . . ?
C15 C14 C12 114.0(16) . . ?
N22 C21 C22 109.2(8) . . ?
C23 C22 C21 103.0(8) . . ?
C23 C22 C24 127.1(11) . . ?
C21 C22 C24 129.9(11) . . ?
C22 C23 N21 114.1(8) . . ?
C25 C24 C22 115.6(12) . . ?
N32 C31 C32 108.5(9) . . ?
C33 C32 C31 104.5(9) . . ?
C33 C32 C34 130.1(13) . . ?
C31 C32 C34 125.4(13) . . ?
N31 C33 C32 113.0(11) . . ?
C35 C34 C32 118.9(15) . . ?
N42 C41 C42 107.7(8) . . ?
C41 C42 C43 103.7(8) . . ?
C41 C42 C44 129.7(12) . . ?
C43 C42 C44 126.6(13) . . ?
N41 C43 C42 112.8(9) . . ?
C45 C44 C42 114.6(11) . . ?
C52 C51 N52 111.5(10) . . ?
C51 C52 C53 100.3(9) . . ?
C51 C52 C54 126.1(14) . . ?
C53 C52 C54 133.6(13) . . ?
N51 C53 C52 113.9(10) . . ?
C55 C54 C52 111.1(14) . . ?
N62 C61 C62 105.0(12) . . ?
C61 C62 C63 104.7(12) . . ?
C61 C62 C64 129.9(19) . . ?
C63 C62 C64 125(2) . . ?
N61 C63 C62 112.8(14) . . ?
N72 C71 C72 108.1(8) . . ?
C71 C72 C73 104.4(8) . . ?
C71 C72 C74 130.4(10) . . ?
C73 C72 C74 125.1(11) . . ?
N71 C73 C72 111.0(9) . . ?
C75 C74 C72 113.8(11) . . ?
N82 C81 C82 108.2(10) . . ?
C81 C82 C83 102.9(9) . . ?
C81 C82 C84 125.7(14) . . ?
C83 C82 C84 131.4(14) . . ?
N81 C83 C82 112.8(10) . . ?
C85 C84 C82 115.0(10) . . ?
C92 C91 N92 108.2(11) . . ?
C91 C92 C93 103.6(12) . . ?
C91 C92 C94 127.8(16) . . ?
C93 C92 C94 128.6(19) . . ?
N91 C93 C92 110.7(13) . . ?
C95 C94 C92 115.5(16) . . ?
N102 C101 C102 108.6(8) . . ?
C101 C102 C103 103.2(9) . . ?
C101 C102 C104 130.9(11) . . ?
C103 C102 C104 126.0(11) . . ?
N101 C103 C102 113.9(10) . . ?
C105 C104 C102 114.4(12) . . ?
N112 C111 C112 110.6(11) . . ?
C111 C112 C113 98.1(11) . . ?
C111 C112 C114 128.7(16) . . ?
C113 C112 C114 133.2(17) . . ?
N111 C113 C112 116.0(12) . . ?
N122 C121 C122 106.0(13) . . ?
C121 C122 C123 106.8(13) . . ?
C121 C122 C124 132(2) . . ?
C123 C122 C124 122(2) . . ?
N121 C123 C122 108.7(14) . . ?
C125 C124 C122 108.8(16) . . ?
O1 N1 O3 120.5(15) . . ?
O1 N1 O2 118.1(10) . . ?
O3 N1 O2 121.4(14) . . ?
O4 N2 O5 117.1(13) . . ?
O4 N2 O6 117.2(16) . . ?
O5 N2 O6 125.6(15) . . ?
O8 N3 O7 122.5(12) . . ?
O8 N3 O9 118.7(11) . . ?
O7 N3 O9 118.7(10) . . ?
O12 N4 O11 124.4(12) . . ?
O12 N4 O10 114.8(15) . . ?
O11 N4 O10 120.0(13) . . ?
C13 N11 N12 104.5(7) . . ?
C13 N11 Ag1 127.5(6) . . ?
N12 N11 Ag1 122.0(5) . . ?
C11 N12 N11 111.4(7) . . ?
C11 N12 C1 127.9(7) . . ?
N11 N12 C1 120.7(7) . . ?
C23 N21 N22 102.7(7) . . ?
C23 N21 Ag1 131.7(6) . . ?
N22 N21 Ag1 122.7(5) . . ?
C21 N22 N21 111.0(7) . . ?
C21 N22 C1 126.9(7) . . ?
N21 N22 C1 121.9(6) . . ?
C33 N31 N32 104.6(8) . . ?
C31 N32 N31 109.3(8) . . ?
C31 N32 C3 129.6(8) . . ?
N31 N32 C3 120.5(7) . . ?
C43 N41 N42 103.9(7) . . ?
C43 N41 Ag1 128.7(6) . 2_575 ?
N42 N41 Ag1 127.0(5) . 2_575 ?
N41 N42 C41 111.9(8) . . ?
N41 N42 C3 121.7(7) . . ?
C41 N42 C3 126.1(8) . . ?
C53 N51 N52 104.8(8) . . ?
C53 N51 Ag2 126.9(8) . . ?
N52 N51 Ag2 125.7(6) . . ?
N51 N52 C51 109.5(8) . . ?
N51 N52 C4 122.0(7) . . ?
C51 N52 C4 128.4(9) . . ?
C63 N61 N62 103.8(10) . . ?
C63 N61 Ag2 132.8(9) . . ?
N62 N61 Ag2 117.7(8) . . ?
C61 N62 N61 113.7(10) . . ?
C61 N62 C4 126.2(11) . . ?
N61 N62 C4 120.1(10) . . ?
C73 N71 N72 104.6(8) . . ?
C73 N71 Ag2 163.5(8) . ? ?
N72 N71 Ag2 91.0(5) . ? ?
C73 N71 Ag2 129.6(7) . 2_665 ?
N72 N71 Ag2 119.5(5) . 2_665 ?
Ag2 N71 Ag2 34.31(14) ? 2_665 ?
C71 N72 N71 112.0(7) . . ?
C71 N72 C6 127.8(8) . . ?
N71 N72 C6 120.2(7) . . ?
C71 N72 Ag2 164.3(6) . ? ?
N71 N72 Ag2 53.0(4) . ? ?
C6 N72 Ag2 67.4(4) . ? ?
C83 N81 N82 106.1(8) . . ?
C83 N81 Ag2 163.3(9) . ? ?
N82 N81 Ag2 90.1(6) . ? ?
C83 N81 Ag2 125.8(8) . 2_665 ?
N82 N81 Ag2 124.6(6) . 2_665 ?
Ag2 N81 Ag2 37.72(15) ? 2_665 ?
C81 N82 N81 110.0(8) . . ?
C81 N82 C6 128.9(9) . . ?
N81 N82 C6 121.1(7) . . ?
C81 N82 Ag2 163.3(8) . ? ?
N81 N82 Ag2 53.7(5) . ? ?
C6 N82 Ag2 67.4(4) . ? ?
C93 N91 N92 105.4(10) . . ?
C93 N91 Ag3 126.9(9) . . ?
N92 N91 Ag3 125.7(8) . . ?
N91 N92 C91 112.1(10) . . ?
N91 N92 C7 121.5(9) . . ?
C91 N92 C7 126.4(9) . . ?
C103 N101 N102 104.2(8) . . ?
C103 N101 Ag3 130.7(6) . . ?
N102 N101 Ag3 114.5(5) . . ?
C101 N102 N101 110.2(7) . . ?
C101 N102 C7 129.0(8) . . ?
N101 N102 C7 120.8(7) . . ?
C113 N111 N112 105.7(10) . . ?
C113 N111 Ag3 129.8(8) . 2_566 ?
N112 N111 Ag3 119.6(7) . 2_566 ?
N111 N112 C111 109.6(10) . . ?
N111 N112 C9 120.8(9) . . ?
C111 N112 C9 129.5(10) . . ?
C123 N121 N122 107.4(10) . . ?
C123 N121 Ag3 125.6(10) . 2_566 ?
N122 N121 Ag3 125.0(8) . 2_566 ?
N121 N122 C121 111.1(11) . . ?
N121 N122 C9 121.2(9) . . ?
C121 N122 C9 127.5(11) . . ?
N1 O1 Ag4 94.6(8) . . ?
N1 O2 Ag4 98.6(7) . . ?
N2 O4 Ag4 93.9(9) . . ?
N2 O5 Ag4 100.5(8) . . ?
N3 O7 Ag4 108.0(7) . . ?
N3 O8 Ag4 76.8(7) . . ?
N4 O10 Ag4 97.4(9) . . ?
N4 O11 Ag4 93.0(7) . . ?
C202 C201 C215 63(2) . . ?
C202 C201 C218 81(3) . . ?
C215 C201 C218 57(2) . . ?
C202 C201 C213 52(2) . . ?
C215 C201 C213 68(3) . . ?
C218 C201 C213 37(2) . . ?
C201 C202 C215 60(2) . . ?
C201 C202 C213 84(3) . . ?
C215 C202 C213 80(3) . . ?
C201 C202 C214 117(3) . . ?
C215 C202 C214 57(2) . . ?
C213 C202 C214 94(3) . . ?
C201 C202 C218 60(2) . . ?
C215 C202 C218 49(2) . . ?
C213 C202 C218 34(2) . . ?
C214 C202 C218 86(2) . . ?
C214 C203 C215 58(2) . . ?
C205 C206 C207 116(3) . . ?
C216 C208 C209 70(3) . . ?
C208 C209 C216 54(3) . . ?
C217 C210 C221 64(4) . . ?
C217 C210 C211 46(4) . . ?
C221 C210 C211 70(4) . . ?
C217 C211 C220 57(5) . . ?
C217 C211 C210 51(5) . . ?
C220 C211 C210 104(5) . . ?
C217 C211 C221 55(5) . . ?
C220 C211 C221 101(5) . . ?
C210 C211 C221 51(3) . . ?
C217 C211 C212 63(5) . . ?
C220 C211 C212 53(3) . . ?
C210 C211 C212 105(5) . . ?
C221 C211 C212 65(3) . . ?
C220 C212 C219 107(5) . . ?
C220 C212 C217 44(3) . . ?
C219 C212 C217 75(4) . . ?
C220 C212 C211 47(3) . . ?
C219 C212 C211 106(4) . . ?
C217 C212 C211 36(3) . . ?
C220 C212 C221 88(4) . . ?
C219 C212 C221 60(3) . . ?
C217 C212 C221 45(3) . . ?
C211 C212 C221 53(3) . . ?
C218 C213 C202 99(5) . . ?
C218 C213 C215 55(4) . . ?
C202 C213 C215 47(2) . . ?
C218 C213 C201 66(4) . . ?
C202 C213 C201 43.4(18) . . ?
C215 C213 C201 42.3(17) . . ?
C215 C214 C203 61(2) . . ?
C215 C214 C202 54(2) . . ?
C203 C214 C202 109(3) . . ?
C201 C215 C202 57(2) . . ?
C201 C215 C214 125(4) . . ?
C202 C215 C214 69(3) . . ?
C201 C215 C203 145(4) . . ?
C202 C215 C203 121(3) . . ?
C214 C215 C203 61(2) . . ?
C201 C215 C218 76(3) . . ?
C202 C215 C218 88(4) . . ?
C214 C215 C218 114(4) . . ?
C203 C215 C218 138(4) . . ?
C201 C215 C213 70(3) . . ?
C202 C215 C213 52(2) . . ?
C214 C215 C213 86(3) . . ?
C203 C215 C213 141(3) . . ?
C218 C215 C213 38(3) . . ?
C208 C216 C209 56(3) . . ?
C211 C217 C210 83(6) . . ?
C211 C217 C220 74(6) . . ?
C210 C217 C220 147(7) . . ?
C211 C217 C221 84(6) . . ?
C210 C217 C221 64(5) . . ?
C220 C217 C221 134(6) . . ?
C211 C217 C212 81(5) . . ?
C210 C217 C212 139(6) . . ?
C220 C217 C212 61(4) . . ?
C221 C217 C212 76(4) . . ?
C211 C217 C219 124(6) . . ?
C210 C217 C219 112(6) . . ?
C220 C217 C219 101(5) . . ?
C221 C217 C219 60(4) . . ?
C212 C217 C219 52(3) . . ?
C213 C218 C215 87(5) . . ?
C213 C218 C201 77(5) . . ?
C215 C218 C201 48(2) . . ?
C213 C218 C202 47(4) . . ?
C215 C218 C202 43(2) . . ?
C201 C218 C202 39.4(17) . . ?
C212 C219 C221 67(4) . . ?
C212 C219 C217 53(3) . . ?
C221 C219 C217 42(3) . . ?
C217 C220 C211 50(3) . . ?
C217 C220 C212 75(4) . . ?
C211 C220 C212 80(4) . . ?
C210 C221 C217 52(3) . . ?
C210 C221 C211 59(3) . . ?
C217 C221 C211 41(3) . . ?
C210 C221 C219 117(5) . . ?
C217 C221 C219 79(4) . . ?
C211 C221 C219 108(4) . . ?
C210 C221 C212 109(4) . . ?
C217 C221 C212 59(4) . . ?
C211 C221 C212 62(3) . . ?
C219 C221 C212 53(3) . . ?

loop_
_geom_bond_atom_site_label_1
_geom_bond_atom_site_label_2
_geom_bond_distance
_geom_bond_site_symmetry_2
_geom_bond_publ_flag
Ag1 N41 2.208(6) 2_575 ?
Ag1 N21 2.304(7) . ?
Ag1 N11 2.333(7) . ?
Ag1 N31 2.754(8) 2_575 ?
Ag1 Ag1 4.0351(14) 2_575 ?
Ag2 N51 2.193(8) . ?
Ag2 N81 2.242(8) 2_665 ?
Ag2 N71 2.424(8) 2_665 ?
Ag2 N61 2.522(10) . ?
Ag2 Ag2 3.3943(17) ? ?
Ag3 N121 2.198(9) 2_566 ?
Ag3 N91 2.199(9) . ?
Ag3 N111 2.421(9) 2_566 ?
Ag3 N101 2.536(8) . ?
Ag3 Ag3 3.7826(18) 2_566 ?
Ag4 O5 2.422(9) . ?
Ag4 O2 2.462(8) . ?
Ag4 O7 2.505(8) . ?
Ag4 O4 2.557(11) . ?
Ag4 O1 2.562(11) . ?
Ag4 O10 2.688(9) . ?
Ag4 O11 2.788(9) . ?
Ag4 O8 3.141(10) . ?
C1 N12 1.450(10) . ?
C1 N22 1.469(10) . ?
C1 C2 1.485(10) . ?
C2 C3 1.522(10) . ?
C3 N42 1.461(10) . ?
C3 N32 1.466(10) . ?
C4 N62 1.443(12) . ?
C4 N52 1.451(11) . ?
C4 C5 1.511(12) . ?
C5 C6 1.536(11) . ?
C5 Ag2 2.172(9) ? ?
C6 N82 1.428(11) . ?
C6 N72 1.456(10) . ?
C6 Ag2 2.209(8) ? ?
C7 N102 1.419(10) . ?
C7 N92 1.445(12) . ?
C7 C8 1.509(12) . ?
C8 C9 1.512(12) . ?
C9 N122 1.431(13) . ?
C9 N112 1.445(12) . ?
C11 N12 1.324(10) . ?
C11 C12 1.383(13) . ?
C12 C13 1.385(13) . ?
C12 C14 1.495(14) . ?
C13 N11 1.302(11) . ?
C14 C15 1.485(18) . ?
C21 N22 1.318(10) . ?
C21 C22 1.358(12) . ?
C22 C23 1.337(12) . ?
C22 C24 1.503(12) . ?
C23 N21 1.338(11) . ?
C24 C25 1.349(14) . ?
C31 N32 1.345(11) . ?
C31 C32 1.381(14) . ?
C32 C33 1.346(14) . ?
C32 C34 1.525(14) . ?
C33 N31 1.337(12) . ?
C34 C35 1.421(17) . ?
C41 N42 1.334(10) . ?
C41 C42 1.354(13) . ?
C42 C43 1.368(12) . ?
C42 C44 1.479(13) . ?
C43 N41 1.321(10) . ?
C44 C45 1.441(15) . ?
C51 C52 1.337(14) . ?
C51 N52 1.362(12) . ?
C52 C53 1.437(15) . ?
C52 C54 1.516(13) . ?
C53 N51 1.306(12) . ?
C54 C55 1.404(16) . ?
C61 N62 1.305(13) . ?
C61 C62 1.361(18) . ?
C62 C63 1.367(18) . ?
C62 C64 1.558(16) . ?
C63 N61 1.266(15) . ?
C71 N72 1.330(10) . ?
C71 C72 1.374(13) . ?
C72 C73 1.403(13) . ?
C72 C74 1.505(12) . ?
C73 N71 1.345(11) . ?
C74 C75 1.439(13) . ?
C81 N82 1.322(11) . ?
C81 C82 1.390(14) . ?
C82 C83 1.394(15) . ?
C82 C84 1.521(12) . ?
C83 N81 1.275(12) . ?
C84 C85 1.418(15) . ?
C91 C92 1.349(17) . ?
C91 N92 1.365(13) . ?
C92 C93 1.462(18) . ?
C92 C94 1.526(15) . ?
C93 N91 1.323(15) . ?
C94 C95 1.459(16) . ?
C101 N102 1.344(11) . ?
C101 C102 1.364(13) . ?
C102 C103 1.373(14) . ?
C102 C104 1.504(13) . ?
C103 N101 1.309(12) . ?
C104 C105 1.425(15) . ?
C111 N112 1.363(13) . ?
C111 C112 1.396(18) . ?
C112 C113 1.436(17) . ?
C112 C114 1.545(15) . ?
C113 N111 1.277(15) . ?
C121 N122 1.367(14) . ?
C121 C122 1.40(2) . ?
C122 C123 1.41(2) . ?
C122 C124 1.507(16) . ?
C123 N121 1.354(15) . ?
C124 C125 1.412(18) . ?
N1 O1 1.190(12) . ?
N1 O3 1.193(11) . ?
N1 O2 1.224(12) . ?
N2 O4 1.195(13) . ?
N2 O5 1.204(13) . ?
N2 O6 1.248(13) . ?
N3 O8 1.194(10) . ?
N3 O7 1.200(10) . ?
N3 O9 1.235(12) . ?
N4 O12 1.201(13) . ?
N4 O11 1.243(13) . ?
N4 O10 1.259(11) . ?
N11 N12 1.351(8) . ?
N21 N22 1.342(8) . ?
N31 N32 1.373(9) . ?
N41 N42 1.326(8) . ?
N41 Ag1 2.208(6) 2_575 ?
N51 N52 1.343(9) . ?
N61 N62 1.334(11) . ?
N71 N72 1.358(9) . ?
N71 Ag2 1.847(8) ? ?
N71 Ag2 2.424(8) 2_665 ?
N72 Ag2 2.312(7) ? ?
N81 N82 1.371(10) . ?
N81 Ag2 1.871(9) ? ?
N81 Ag2 2.242(8) 2_665 ?
N82 Ag2 2.321(8) ? ?
N91 N92 1.344(10) . ?
N101 N102 1.360(9) . ?
N111 N112 1.335(11) . ?
N111 Ag3 2.421(9) 2_566 ?
N121 N122 1.357(11) . ?
N121 Ag3 2.198(9) 2_566 ?
C201 C202 1.18(3) . ?
C201 C215 1.23(4) . ?
C201 C218 1.61(6) . ?
C201 C213 1.71(5) . ?
C202 C215 1.27(4) . ?
C202 C213 1.37(4) . ?
C202 C214 1.47(4) . ?
C202 C218 1.85(7) . ?
C203 C214 1.35(4) . ?
C203 C215 1.36(4) . ?
C205 C206 1.39(5) . ?
C206 C207 1.49(4) . ?
C208 C216 1.31(6) . ?
C208 C209 1.34(5) . ?
C209 C216 1.52(7) . ?
C210 C217 1.12(6) . ?
C210 C221 1.29(6) . ?
C210 C211 1.43(7) . ?
C211 C217 1.04(6) . ?
C211 C220 1.30(6) . ?
C211 C221 1.57(8) . ?
C211 C212 1.74(8) . ?
C212 C220 1.41(6) . ?
C212 C219 1.54(7) . ?
C212 C217 1.57(8) . ?
C212 C221 1.78(7) . ?
C213 C218 1.05(5) . ?
C213 C215 1.70(6) . ?
C214 C215 1.32(4) . ?
C215 C218 1.39(6) . ?
C217 C220 1.13(6) . ?
C217 C221 1.29(7) . ?
C217 C219 1.89(8) . ?
C219 C221 1.67(7) . ?

loop_
_geom_torsion_atom_site_label_1
_geom_torsion_atom_site_label_2
_geom_torsion_atom_site_label_3
_geom_torsion_atom_site_label_4
_geom_torsion
_geom_torsion_site_symmetry_1
_geom_torsion_site_symmetry_2
_geom_torsion_site_symmetry_3
_geom_torsion_site_symmetry_4
_geom_torsion_publ_flag
N12 C1 C2 C3 -80.1(7) . . . . ?
N22 C1 C2 C3 154.0(6) . . . . ?
C1 C2 C3 N42 55.8(9) . . . . ?
C1 C2 C3 N32 -177.7(6) . . . . ?
N62 C4 C5 C6 168.0(8) . . . . ?
N52 C4 C5 C6 -66.4(10) . . . . ?
N62 C4 C5 Ag2 -103.4(10) . . . ? ?
N52 C4 C5 Ag2 22.2(13) . . . ? ?
C4 C5 C6 N82 72.8(9) . . . . ?
Ag2 C5 C6 N82 -63.0(6) ? . . . ?
C4 C5 C6 N72 -160.9(7) . . . . ?
Ag2 C5 C6 N72 63.3(6) ? . . . ?
C4 C5 C6 Ag2 135.8(7) . . . ? ?
N102 C7 C8 C9 166.7(8) . . . . ?
N92 C7 C8 C9 -67.3(10) . . . . ?
C7 C8 C9 N122 72.0(10) . . . . ?
C7 C8 C9 N112 -162.6(8) . . . . ?
N12 C11 C12 C13 0.3(4) . . . . ?
N12 C11 C12 C14 179.5(5) . . . . ?
C11 C12 C13 N11 -0.4(6) . . . . ?
C14 C12 C13 N11 -179.6(5) . . . . ?
C11 C12 C14 C15 -2(3) . . . . ?
C13 C12 C14 C15 177(2) . . . . ?
N22 C21 C22 C23 0.3(5) . . . . ?
N22 C21 C22 C24 179.7(5) . . . . ?
C21 C22 C23 N21 -0.3(6) . . . . ?
C24 C22 C23 N21 -179.8(5) . . . . ?
C23 C22 C24 C25 -63.4(18) . . . . ?
C21 C22 C24 C25 117.3(16) . . . . ?
N32 C31 C32 C33 -0.3(5) . . . . ?
N32 C31 C32 C34 -179.8(4) . . . . ?
C31 C32 C33 N31 0.3(6) . . . . ?
C34 C32 C33 N31 179.7(5) . . . . ?
C33 C32 C34 C35 62(3) . . . . ?
C31 C32 C34 C35 -119(3) . . . . ?
N42 C41 C42 C43 0.4(5) . . . . ?
N42 C41 C42 C44 -179.9(5) . . . . ?
C41 C42 C43 N41 -0.6(6) . . . . ?
C44 C42 C43 N41 179.7(5) . . . . ?
C41 C42 C44 C45 -89(2) . . . . ?
C43 C42 C44 C45 90.6(19) . . . . ?
N52 C51 C52 C53 -0.1(4) . . . . ?
N52 C51 C52 C54 -179.7(4) . . . . ?
C51 C52 C53 N51 0.0(6) . . . . ?
C54 C52 C53 N51 179.6(5) . . . . ?
C51 C52 C54 C55 -143.0(15) . . . . ?
C53 C52 C54 C55 37.5(17) . . . . ?
N62 C61 C62 C63 0.0(5) . . . . ?
N62 C61 C62 C64 -179.8(5) . . . . ?
C61 C62 C63 N61 0.0(7) . . . . ?
C64 C62 C63 N61 179.8(5) . . . . ?
N72 C71 C72 C73 -0.1(4) . . . . ?
N72 C71 C72 C74 -180.0(5) . . . . ?
C71 C72 C73 N71 0.2(6) . . . . ?
C74 C72 C73 N71 -179.9(5) . . . . ?
C71 C72 C74 C75 11.4(14) . . . . ?
C73 C72 C74 C75 -168.4(12) . . . . ?
N82 C81 C82 C83 0.0(4) . . . . ?
N82 C81 C82 C84 -179.9(4) . . . . ?
C81 C82 C83 N81 0.0(6) . . . . ?
C84 C82 C83 N81 179.9(5) . . . . ?
C81 C82 C84 C85 -104(2) . . . . ?
C83 C82 C84 C85 76(2) . . . . ?
N92 C91 C92 C93 0.2(4) . . . . ?
N92 C91 C92 C94 -179.9(5) . . . . ?
C91 C92 C93 N91 -0.4(6) . . . . ?
C94 C92 C93 N91 179.8(5) . . . . ?
C91 C92 C94 C95 31(2) . . . . ?
C93 C92 C94 C95 -149.2(19) . . . . ?
N102 C101 C102 C103 0.3(5) . . . . ?
N102 C101 C102 C104 179.7(5) . . . . ?
C101 C102 C103 N101 -0.4(6) . . . . ?
C104 C102 C103 N101 -179.8(5) . . . . ?
C101 C102 C104 C105 -10.6(17) . . . . ?
C103 C102 C104 C105 168.7(15) . . . . ?
N112 C111 C112 C113 -0.4(4) . . . . ?
N112 C111 C112 C114 -179.9(5) . . . . ?
C111 C112 C113 N111 0.6(6) . . . . ?
C114 C112 C113 N111 -179.9(5) . . . . ?
N122 C121 C122 C123 0.0(5) . . . . ?
N122 C121 C122 C124 -179.4(5) . . . . ?
C121 C122 C123 N121 -0.2(6) . . . . ?
C124 C122 C123 N121 179.3(5) . . . . ?
C121 C122 C124 C125 -53(2) . . . . ?
C123 C122 C124 C125 128(2) . . . . ?
C12 C13 N11 N12 0.3(5) . . . . ?
C12 C13 N11 Ag1 -152.3(5) . . . . ?
N41 Ag1 N11 C13 -55.2(7) 2_575 . . . ?
N21 Ag1 N11 C13 137.7(6) . . . . ?
N31 Ag1 N11 C13 1.8(6) 2_575 . . . ?
Ag1 Ag1 N11 C13 -104.8(6) 2_575 . . . ?
N41 Ag1 N11 N12 156.6(4) 2_575 . . . ?
N21 Ag1 N11 N12 -10.6(5) . . . . ?
N31 Ag1 N11 N12 -146.4(5) 2_575 . . . ?
Ag1 Ag1 N11 N12 107.0(5) 2_575 . . . ?
C12 C11 N12 N11 -0.2(3) . . . . ?
C12 C11 N12 C1 -178.5(7) . . . . ?
C13 N11 N12 C11 0.0(3) . . . . ?
Ag1 N11 N12 C11 154.4(5) . . . . ?
C13 N11 N12 C1 178.4(6) . . . . ?
Ag1 N11 N12 C1 -27.1(7) . . . . ?
N22 C1 N12 C11 -110.7(6) . . . . ?
C2 C1 N12 C11 123.0(6) . . . . ?
N22 C1 N12 N11 71.1(7) . . . . ?
C2 C1 N12 N11 -55.2(8) . . . . ?
C22 C23 N21 N22 0.3(5) . . . . ?
C22 C23 N21 Ag1 160.8(6) . . . . ?
N41 Ag1 N21 C23 43.4(7) 2_575 . . . ?
N11 Ag1 N21 C23 -144.7(6) . . . . ?
N31 Ag1 N21 C23 -70.6(7) 2_575 . . . ?
Ag1 Ag1 N21 C23 163.7(5) 2_575 . . . ?
N41 Ag1 N21 N22 -159.3(4) 2_575 . . . ?
N11 Ag1 N21 N22 12.7(5) . . . . ?
N31 Ag1 N21 N22 86.7(6) 2_575 . . . ?
Ag1 Ag1 N21 N22 -38.9(5) 2_575 . . . ?
C22 C21 N22 N21 -0.1(3) . . . . ?
C22 C21 N22 C1 174.2(7) . . . . ?
C23 N21 N22 C21 -0.1(3) . . . . ?
Ag1 N21 N22 C21 -162.9(5) . . . . ?
C23 N21 N22 C1 -174.7(7) . . . . ?
Ag1 N21 N22 C1 22.5(8) . . . . ?
N12 C1 N22 C21 117.4(6) . . . . ?
C2 C1 N22 C21 -114.4(6) . . . . ?
N12 C1 N22 N21 -68.8(8) . . . . ?
C2 C1 N22 N21 59.3(8) . . . . ?
C32 C33 N31 N32 -0.2(5) . . . . ?
C32 C31 N32 N31 0.2(3) . . . . ?
C32 C31 N32 C3 171.2(8) . . . . ?
C33 N31 N32 C31 0.0(3) . . . . ?
C33 N31 N32 C3 -172.0(7) . . . . ?
N42 C3 N32 C31 -86.1(8) . . . . ?
C2 C3 N32 C31 143.8(6) . . . . ?
N42 C3 N32 N31 84.1(8) . . . . ?
C2 C3 N32 N31 -46.1(9) . . . . ?
C42 C43 N41 N42 0.6(5) . . . . ?
C42 C43 N41 Ag1 173.4(5) . . . 2_575 ?
C43 N41 N42 C41 -0.3(3) . . . . ?
Ag1 N41 N42 C41 -173.3(5) 2_575 . . . ?
C43 N41 N42 C3 174.0(7) . . . . ?
Ag1 N41 N42 C3 1.0(8) 2_575 . . . ?
C42 C41 N42 N41 0.0(3) . . . . ?
C42 C41 N42 C3 -174.0(7) . . . . ?
N32 C3 N42 N41 -67.3(7) . . . . ?
C2 C3 N42 N41 60.4(9) . . . . ?
N32 C3 N42 C41 106.1(6) . . . . ?
C2 C3 N42 C41 -126.1(6) . . . . ?
C52 C53 N51 N52 0.1(5) . . . . ?
C52 C53 N51 Ag2 -162.6(6) . . . . ?
N81 Ag2 N51 C53 -137.1(11) 2_665 . . . ?
N71 Ag2 N51 C53 -3.4(6) 2_665 . . . ?
N61 Ag2 N51 C53 137.9(6) . . . . ?
Ag2 Ag2 N51 C53 -132.0(6) ? . . . ?
N81 Ag2 N51 N52 63.6(13) 2_665 . . . ?
N71 Ag2 N51 N52 -162.7(5) 2_665 . . . ?
N61 Ag2 N51 N52 -21.3(5) . . . . ?
Ag2 Ag2 N51 N52 68.8(5) ? . . . ?
C53 N51 N52 C51 -0.1(3) . . . . ?
Ag2 N51 N52 C51 162.9(5) . . . . ?
C53 N51 N52 C4 -176.0(8) . . . . ?
Ag2 N51 N52 C4 -13.0(9) . . . . ?
C52 C51 N52 N51 0.1(3) . . . . ?
C52 C51 N52 C4 175.6(9) . . . . ?
N62 C4 N52 N51 67.9(9) . . . . ?
C5 C4 N52 N51 -57.4(10) . . . . ?
N62 C4 N52 C51 -107.1(8) . . . . ?
C5 C4 N52 C51 127.6(6) . . . . ?
C62 C63 N61 N62 0.0(5) . . . . ?
C62 C63 N61 Ag2 151.5(8) . . . . ?
N51 Ag2 N61 C63 -132.9(8) . . . . ?
N81 Ag2 N61 C63 63.5(8) 2_665 . . . ?
N71 Ag2 N61 C63 -23.4(11) 2_665 . . . ?
Ag2 Ag2 N61 C63 151.1(8) ? . . . ?
N51 Ag2 N61 N62 15.5(6) . . . . ?
N81 Ag2 N61 N62 -148.0(6) 2_665 . . . ?
N71 Ag2 N61 N62 125.0(6) 2_665 . . . ?
Ag2 Ag2 N61 N62 -60.5(6) ? . . . ?
C62 C61 N62 N61 0.1(3) . . . . ?
C62 C61 N62 C4 178.2(8) . . . . ?
C63 N61 N62 C61 -0.1(3) . . . . ?
Ag2 N61 N62 C61 -156.7(6) . . . . ?
C63 N61 N62 C4 -178.4(8) . . . . ?
Ag2 N61 N62 C4 25.0(8) . . . . ?
N52 C4 N62 C61 109.1(8) . . . . ?
C5 C4 N62 C61 -124.4(7) . . . . ?
N52 C4 N62 N61 -72.8(9) . . . . ?
C5 C4 N62 N61 53.7(10) . . . . ?
C72 C73 N71 N72 -0.2(5) . . . . ?
C72 C73 N71 Ag2 -161.0(17) . . . ? ?
C72 C73 N71 Ag2 -151.1(6) . . . 2_665 ?
C72 C71 N72 N71 0.0(3) . . . . ?
C72 C71 N72 C6 -179.9(8) . . . . ?
C72 C71 N72 Ag2 15.6(13) . . . ? ?
C73 N71 N72 C71 0.1(3) . . . . ?
Ag2 N71 N72 C71 174.8(4) ? . . . ?
Ag2 N71 N72 C71 154.6(5) 2_665 . . . ?
C73 N71 N72 C6 -179.9(7) . . . . ?
Ag2 N71 N72 C6 -5.3(6) ? . . . ?
Ag2 N71 N72 C6 -25.5(8) 2_665 . . . ?
C73 N71 N72 Ag2 -174.6(5) . . . ? ?
Ag2 N71 N72 Ag2 -20.2(2) 2_665 . . ? ?
N82 C6 N72 C71 -107.6(7) . . . . ?
C5 C6 N72 C71 125.4(6) . . . . ?
Ag2 C6 N72 C71 -175.5(5) ? . . . ?
N82 C6 N72 N71 72.5(8) . . . . ?
C5 C6 N72 N71 -54.5(9) . . . . ?
Ag2 C6 N72 N71 4.6(6) ? . . . ?
N82 C6 N72 Ag2 67.9(6) . . . ? ?
C5 C6 N72 Ag2 -59.1(5) . . . ? ?
C82 C83 N81 N82 0.0(5) . . . . ?
C82 C83 N81 Ag2 166.2(15) . . . ? ?
C82 C83 N81 Ag2 159.4(5) . . . 2_665 ?
C82 C81 N82 N81 0.0(2) . . . . ?
C82 C81 N82 C6 -176.8(7) . . . . ?
C82 C81 N82 Ag2 -11.0(11) . . . ? ?
C83 N81 N82 C81 0.0(3) . . . . ?
Ag2 N81 N82 C81 -176.1(4) ? . . . ?
Ag2 N81 N82 C81 -159.7(5) 2_665 . . . ?
C83 N81 N82 C6 177.1(7) . . . . ?
Ag2 N81 N82 C6 1.0(6) ? . . . ?
Ag2 N81 N82 C6 17.4(8) 2_665 . . . ?
C83 N81 N82 Ag2 176.1(5) . . . ? ?
Ag2 N81 N82 Ag2 16.4(3) 2_665 . . ? ?
N72 C6 N82 C81 108.2(7) . . . . ?
C5 C6 N82 C81 -125.9(6) . . . . ?
Ag2 C6 N82 C81 175.6(5) ? . . . ?
N72 C6 N82 N81 -68.3(8) . . . . ?
C5 C6 N82 N81 57.6(8) . . . . ?
Ag2 C6 N82 N81 -0.9(5) ? . . . ?
N72 C6 N82 Ag2 -67.4(5) . . . ? ?
C5 C6 N82 Ag2 58.5(5) . . . ? ?
C92 C93 N91 N92 0.4(5) . . . . ?
C92 C93 N91 Ag3 -164.1(6) . . . . ?
N121 Ag3 N91 C93 -121.8(14) 2_566 . . . ?
N111 Ag3 N91 C93 -0.2(7) 2_566 . . . ?
N101 Ag3 N91 C93 142.7(6) . . . . ?
Ag3 Ag3 N91 C93 -109.6(6) 2_566 . . . ?
N121 Ag3 N91 N92 76.8(15) 2_566 . . . ?
N111 Ag3 N91 N92 -161.6(6) 2_566 . . . ?
N101 Ag3 N91 N92 -18.7(6) . . . . ?
Ag3 Ag3 N91 N92 89.0(6) 2_566 . . . ?
C93 N91 N92 C91 -0.2(3) . . . . ?
Ag3 N91 N92 C91 164.5(6) . . . . ?
C93 N91 N92 C7 -179.1(8) . . . . ?
Ag3 N91 N92 C7 -14.4(9) . . . . ?
C92 C91 N92 N91 0.0(3) . . . . ?
C92 C91 N92 C7 178.8(8) . . . . ?
N102 C7 N92 N91 69.0(9) . . . . ?
C8 C7 N92 N91 -57.7(9) . . . . ?
N102 C7 N92 C91 -109.8(7) . . . . ?
C8 C7 N92 C91 123.5(7) . . . . ?
C102 C103 N101 N102 0.3(5) . . . . ?
C102 C103 N101 Ag3 141.8(8) . . . . ?
N121 Ag3 N101 C103 68.0(7) 2_566 . . . ?
N91 Ag3 N101 C103 -127.7(8) . . . . ?
N111 Ag3 N101 C103 -19.9(10) 2_566 . . . ?
Ag3 Ag3 N101 C103 149.3(7) 2_566 . . . ?
N121 Ag3 N101 N102 -153.6(5) 2_566 . . . ?
N91 Ag3 N101 N102 10.7(5) . . . . ?
N111 Ag3 N101 N102 118.5(6) 2_566 . . . ?
Ag3 Ag3 N101 N102 -72.3(5) 2_566 . . . ?
C102 C101 N102 N101 -0.1(3) . . . . ?
C102 C101 N102 C7 179.3(9) . . . . ?
C103 N101 N102 C101 -0.1(3) . . . . ?
Ag3 N101 N102 C101 -148.8(5) . . . . ?
C103 N101 N102 C7 -179.6(8) . . . . ?
Ag3 N101 N102 C7 31.7(8) . . . . ?
N92 C7 N102 C101 102.1(8) . . . . ?
C8 C7 N102 C101 -130.7(7) . . . . ?
N92 C7 N102 N101 -78.5(9) . . . . ?
C8 C7 N102 N101 48.7(10) . . . . ?
C112 C113 N111 N112 -0.6(5) . . . . ?
C112 C113 N111 Ag3 -155.0(8) . . . 2_566 ?
C113 N111 N112 C111 0.3(3) . . . . ?
Ag3 N111 N112 C111 157.8(6) 2_566 . . . ?
C113 N111 N112 C9 179.6(10) . . . . ?
Ag3 N111 N112 C9 -22.8(10) 2_566 . . . ?
C112 C111 N112 N111 0.1(3) . . . . ?
C112 C111 N112 C9 -179.2(11) . . . . ?
N122 C9 N112 N111 71.2(10) . . . . ?
C8 C9 N112 N111 -57.2(11) . . . . ?
N122 C9 N112 C111 -109.6(9) . . . . ?
C8 C9 N112 C111 122.1(8) . . . . ?
C122 C123 N121 N122 0.3(5) . . . . ?
C122 C123 N121 Ag3 164.8(7) . . . 2_566 ?
C123 N121 N122 C121 -0.3(3) . . . . ?
Ag3 N121 N122 C121 -164.9(6) 2_566 . . . ?
C123 N121 N122 C9 -176.4(9) . . . . ?
Ag3 N121 N122 C9 19.0(10) 2_566 . . . ?
C122 C121 N122 N121 0.1(2) . . . . ?
C122 C121 N122 C9 176.0(9) . . . . ?
N112 C9 N122 N121 -70.1(9) . . . . ?
C8 C9 N122 N121 56.3(11) . . . . ?
N112 C9 N122 C121 114.4(7) . . . . ?
C8 C9 N122 C121 -119.1(8) . . . . ?
O3 N1 O1 Ag4 -179.8(10) . . . . ?
O2 N1 O1 Ag4 -1.8(11) . . . . ?
O5 Ag4 O1 N1 -158.1(8) . . . . ?
O2 Ag4 O1 N1 1.0(7) . . . . ?
O7 Ag4 O1 N1 82.2(8) . . . . ?
O4 Ag4 O1 N1 -109.1(8) . . . . ?
O10 Ag4 O1 N1 6.8(19) . . . . ?
O11 Ag4 O1 N1 -29.3(9) . . . . ?
O8 Ag4 O1 N1 119.9(8) . . . . ?
O1 N1 O2 Ag4 1.9(12) . . . . ?
O3 N1 O2 Ag4 179.8(9) . . . . ?
O5 Ag4 O2 N1 36.0(9) . . . . ?
O7 Ag4 O2 N1 -104.7(7) . . . . ?
O4 Ag4 O2 N1 81.0(7) . . . . ?
O1 Ag4 O2 N1 -1.0(6) . . . . ?
O10 Ag4 O2 N1 -179.3(6) . . . . ?
O11 Ag4 O2 N1 152.8(7) . . . . ?
O8 Ag4 O2 N1 -103.3(7) . . . . ?
O5 N2 O4 Ag4 -2.6(13) . . . . ?
O6 N2 O4 Ag4 179.5(11) . . . . ?
O5 Ag4 O4 N2 1.5(8) . . . . ?
O2 Ag4 O4 N2 -145.2(9) . . . . ?
O7 Ag4 O4 N2 50.7(16) . . . . ?
O1 Ag4 O4 N2 -96.7(9) . . . . ?
O10 Ag4 O4 N2 97.4(9) . . . . ?
O11 Ag4 O4 N2 142.8(10) . . . . ?
O8 Ag4 O4 N2 38.4(10) . . . . ?
O4 N2 O5 Ag4 2.7(14) . . . . ?
O6 N2 O5 Ag4 -179.5(12) . . . . ?
O2 Ag4 O5 N2 61.1(11) . . . . ?
O7 Ag4 O5 N2 -163.9(8) . . . . ?
O4 Ag4 O5 N2 -1.5(8) . . . . ?
O1 Ag4 O5 N2 88.5(9) . . . . ?
O10 Ag4 O5 N2 -87.4(9) . . . . ?
O11 Ag4 O5 N2 -44.1(9) . . . . ?
O8 Ag4 O5 N2 -148.6(9) . . . . ?
O8 N3 O7 Ag4 -40.1(13) . . . . ?
O9 N3 O7 Ag4 134.7(11) . . . . ?
O5 Ag4 O7 N3 40.8(9) . . . . ?
O2 Ag4 O7 N3 -163.5(8) . . . . ?
O4 Ag4 O7 N3 1.6(15) . . . . ?
O1 Ag4 O7 N3 148.7(8) . . . . ?
O10 Ag4 O7 N3 -47.0(8) . . . . ?
O11 Ag4 O7 N3 -85.8(8) . . . . ?
O8 Ag4 O7 N3 18.1(7) . . . . ?
O7 N3 O8 Ag4 30.2(10) . . . . ?
O9 N3 O8 Ag4 -144.7(13) . . . . ?
O5 Ag4 O8 N3 -176.9(7) . . . . ?
O2 Ag4 O8 N3 -19.8(8) . . . . ?
O7 Ag4 O8 N3 -17.7(7) . . . . ?
O4 Ag4 O8 N3 155.7(7) . . . . ?
O1 Ag4 O8 N3 -82.3(7) . . . . ?
O10 Ag4 O8 N3 81.5(7) . . . . ?
O11 Ag4 O8 N3 70.3(7) . . . . ?
O12 N4 O10 Ag4 -170.8(11) . . . . ?
O11 N4 O10 Ag4 18.4(12) . . . . ?
O5 Ag4 O10 N4 111.6(7) . . . . ?
O2 Ag4 O10 N4 -48.7(7) . . . . ?
O7 Ag4 O10 N4 -132.2(7) . . . . ?
O4 Ag4 O10 N4 63.4(7) . . . . ?
O1 Ag4 O10 N4 -53.4(16) . . . . ?
O11 Ag4 O10 N4 -9.7(6) . . . . ?
O8 Ag4 O10 N4 -174.9(7) . . . . ?
O12 N4 O11 Ag4 172.5(13) . . . . ?
O10 N4 O11 Ag4 -17.6(11) . . . . ?
O5 Ag4 O11 N4 -60.8(8) . . . . ?
O2 Ag4 O11 N4 154.3(7) . . . . ?
O7 Ag4 O11 N4 66.5(7) . . . . ?
O4 Ag4 O11 N4 -92.0(7) . . . . ?
O1 Ag4 O11 N4 177.0(7) . . . . ?
O10 Ag4 O11 N4 9.7(6) . . . . ?
O8 Ag4 O11 N4 23.6(7) . . . . ?
C218 C201 C202 C215 57(3) . . . . ?
C213 C201 C202 C215 82(3) . . . . ?
C215 C201 C202 C213 -82(3) . . . . ?
C218 C201 C202 C213 -25(3) . . . . ?
C215 C201 C202 C214 10(3) . . . . ?
C218 C201 C202 C214 67(3) . . . . ?
C213 C201 C202 C214 92(3) . . . . ?
C215 C201 C202 C218 -57(3) . . . . ?
C213 C201 C202 C218 25(3) . . . . ?
C221 C210 C211 C217 -73(5) . . . . ?
C217 C210 C211 C220 -20(5) . . . . ?
C221 C210 C211 C220 -93(5) . . . . ?
C217 C210 C211 C221 73(5) . . . . ?
C217 C210 C211 C212 35(5) . . . . ?
C221 C210 C211 C212 -38(4) . . . . ?
C217 C211 C212 C220 -67(5) . . . . ?
C210 C211 C212 C220 -97(5) . . . . ?
C221 C211 C212 C220 -129(5) . . . . ?
C217 C211 C212 C219 32(6) . . . . ?
C220 C211 C212 C219 99(5) . . . . ?
C210 C211 C212 C219 2(6) . . . . ?
C221 C211 C212 C219 -29(4) . . . . ?
C220 C211 C212 C217 67(5) . . . . ?
C210 C211 C212 C217 -30(5) . . . . ?
C221 C211 C212 C217 -62(5) . . . . ?
C217 C211 C212 C221 62(5) . . . . ?
C220 C211 C212 C221 129(5) . . . . ?
C210 C211 C212 C221 32(4) . . . . ?
C201 C202 C213 C218 41(4) . . . . ?
C215 C202 C213 C218 -20(4) . . . . ?
C214 C202 C213 C218 -76(5) . . . . ?
C201 C202 C213 C215 61(2) . . . . ?
C214 C202 C213 C215 -56(2) . . . . ?
C218 C202 C213 C215 20(4) . . . . ?
C215 C202 C213 C201 -61(2) . . . . ?
C214 C202 C213 C201 -116(3) . . . . ?
C218 C202 C213 C201 -41(4) . . . . ?
C202 C201 C213 C218 -135(5) . . . . ?
C215 C201 C213 C218 -63(4) . . . . ?
C215 C201 C213 C202 72(3) . . . . ?
C218 C201 C213 C202 135(5) . . . . ?
C202 C201 C213 C215 -72(3) . . . . ?
C218 C201 C213 C215 63(4) . . . . ?
C215 C203 C214 C202 -26(3) . . . . ?
C201 C202 C214 C215 -10(3) . . . . ?
C213 C202 C214 C215 75(3) . . . . ?
C218 C202 C214 C215 42(3) . . . . ?
C201 C202 C214 C203 18(4) . . . . ?
C215 C202 C214 C203 28(3) . . . . ?
C213 C202 C214 C203 104(4) . . . . ?
C218 C202 C214 C203 71(3) . . . . ?
C218 C201 C215 C202 -97(4) . . . . ?
C213 C201 C215 C202 -58(2) . . . . ?
C202 C201 C215 C214 -12(4) . . . . ?
C218 C201 C215 C214 -109(5) . . . . ?
C213 C201 C215 C214 -70(4) . . . . ?
C202 C201 C215 C203 -99(6) . . . . ?
C218 C201 C215 C203 164(7) . . . . ?
C213 C201 C215 C203 -156(7) . . . . ?
C202 C201 C215 C218 97(4) . . . . ?
C213 C201 C215 C218 39(3) . . . . ?
C202 C201 C215 C213 58(2) . . . . ?
C218 C201 C215 C213 -39(3) . . . . ?
C213 C202 C215 C201 89(3) . . . . ?
C214 C202 C215 C201 -170(3) . . . . ?
C218 C202 C215 C201 74(3) . . . . ?
C201 C202 C215 C214 170(3) . . . . ?
C213 C202 C215 C214 -102(3) . . . . ?
C218 C202 C215 C214 -116(4) . . . . ?
C201 C202 C215 C203 138(4) . . . . ?
C213 C202 C215 C203 -133(4) . . . . ?
C214 C202 C215 C203 -31(3) . . . . ?
C218 C202 C215 C203 -148(5) . . . . ?
C201 C202 C215 C218 -74(3) . . . . ?
C213 C202 C215 C218 15(3) . . . . ?
C214 C202 C215 C218 116(4) . . . . ?
C201 C202 C215 C213 -89(3) . . . . ?
C214 C202 C215 C213 102(3) . . . . ?
C218 C202 C215 C213 -15(3) . . . . ?
C203 C214 C215 C201 -139(4) . . . . ?
C202 C214 C215 C201 11(3) . . . . ?
C203 C214 C215 C202 -149(3) . . . . ?
C202 C214 C215 C203 149(3) . . . . ?
C203 C214 C215 C218 133(5) . . . . ?
C202 C214 C215 C218 -78(4) . . . . ?
C203 C214 C215 C213 159(3) . . . . ?
C202 C214 C215 C213 -51(2) . . . . ?
C214 C203 C215 C201 109(6) . . . . ?
C214 C203 C215 C202 34(3) . . . . ?
C214 C203 C215 C218 -94(6) . . . . ?
C214 C203 C215 C213 -34(5) . . . . ?
C218 C213 C215 C201 93(5) . . . . ?
C202 C213 C215 C201 -63(2) . . . . ?
C218 C213 C215 C202 156(6) . . . . ?
C201 C213 C215 C202 63(2) . . . . ?
C218 C213 C215 C214 -138(5) . . . . ?
C202 C213 C215 C214 66(3) . . . . ?
C201 C213 C215 C214 129(3) . . . . ?
C218 C213 C215 C203 -109(7) . . . . ?
C202 C213 C215 C203 96(5) . . . . ?
C201 C213 C215 C203 158(6) . . . . ?
C202 C213 C215 C218 -156(6) . . . . ?
C201 C213 C215 C218 -93(5) . . . . ?
C220 C211 C217 C210 157(5) . . . . ?
C221 C211 C217 C210 -65(4) . . . . ?
C212 C211 C217 C210 -142(5) . . . . ?
C210 C211 C217 C220 -157(5) . . . . ?
C221 C211 C217 C220 139(5) . . . . ?
C212 C211 C217 C220 62(3) . . . . ?
C220 C211 C217 C221 -139(5) . . . . ?
C210 C211 C217 C221 65(4) . . . . ?
C212 C211 C217 C221 -77(4) . . . . ?
C220 C211 C217 C212 -62(3) . . . . ?
C210 C211 C217 C212 142(5) . . . . ?
C221 C211 C217 C212 77(4) . . . . ?
C220 C211 C217 C219 -92(7) . . . . ?
C210 C211 C217 C219 111(8) . . . . ?
C221 C211 C217 C219 47(5) . . . . ?
C212 C211 C217 C219 -30(6) . . . . ?
C221 C210 C217 C211 87(5) . . . . ?
C221 C210 C217 C220 132(13) . . . . ?
C211 C210 C217 C220 45(11) . . . . ?
C211 C210 C217 C221 -87(5) . . . . ?
C221 C210 C217 C212 19(8) . . . . ?
C211 C210 C217 C212 -68(9) . . . . ?
C221 C210 C217 C219 -37(4) . . . . ?
C211 C210 C217 C219 -124(7) . . . . ?
C220 C212 C217 C211 76(5) . . . . ?
C219 C212 C217 C211 -148(6) . . . . ?
C221 C212 C217 C211 -86(6) . . . . ?
C220 C212 C217 C210 145(12) . . . . ?
C219 C212 C217 C210 -79(10) . . . . ?
C211 C212 C217 C210 69(10) . . . . ?
C221 C212 C217 C210 -17(8) . . . . ?
C219 C212 C217 C220 136(5) . . . . ?
C211 C212 C217 C220 -76(5) . . . . ?
C221 C212 C217 C220 -162(6) . . . . ?
C220 C212 C217 C221 162(6) . . . . ?
C219 C212 C217 C221 -62(4) . . . . ?
C211 C212 C217 C221 86(6) . . . . ?
C220 C212 C217 C219 -136(5) . . . . ?
C211 C212 C217 C219 148(6) . . . . ?
C221 C212 C217 C219 62(4) . . . . ?
C202 C213 C218 C215 18(4) . . . . ?
C201 C213 C218 C215 47(2) . . . . ?
C202 C213 C218 C201 -29(3) . . . . ?
C215 C213 C218 C201 -47(2) . . . . ?
C215 C213 C218 C202 -18(4) . . . . ?
C201 C213 C218 C202 29(3) . . . . ?
C201 C215 C218 C213 -75(4) . . . . ?
C202 C215 C218 C213 -19(4) . . . . ?
C214 C215 C218 C213 47(5) . . . . ?
C203 C215 C218 C213 118(6) . . . . ?
C202 C215 C218 C201 56(2) . . . . ?
C214 C215 C218 C201 122(4) . . . . ?
C203 C215 C218 C201 -167(6) . . . . ?
C213 C215 C218 C201 75(4) . . . . ?
C201 C215 C218 C202 -56(2) . . . . ?
C214 C215 C218 C202 66(3) . . . . ?
C203 C215 C218 C202 137(6) . . . . ?
C213 C215 C218 C202 19(4) . . . . ?
C202 C201 C218 C213 34(4) . . . . ?
C215 C201 C218 C213 98(5) . . . . ?
C202 C201 C218 C215 -64(3) . . . . ?
C213 C201 C218 C215 -98(5) . . . . ?
C215 C201 C218 C202 64(3) . . . . ?
C213 C201 C218 C202 -34(4) . . . . ?
C201 C202 C218 C213 -131(5) . . . . ?
C215 C202 C218 C213 153(6) . . . . ?
C214 C202 C218 C213 104(5) . . . . ?
C201 C202 C218 C215 75(3) . . . . ?
C213 C202 C218 C215 -153(6) . . . . ?
C214 C202 C218 C215 -49(3) . . . . ?
C215 C202 C218 C201 -75(3) . . . . ?
C213 C202 C218 C201 131(5) . . . . ?
C214 C202 C218 C201 -125(3) . . . . ?
C220 C212 C219 C221 77(4) . . . . ?
C217 C212 C219 C221 46(3) . . . . ?
C211 C212 C219 C221 27(4) . . . . ?
C220 C212 C219 C217 31(4) . . . . ?
C211 C212 C219 C217 -19(4) . . . . ?
C221 C212 C219 C217 -46(3) . . . . ?
C211 C217 C219 C212 39(8) . . . . ?
C210 C217 C219 C212 136(7) . . . . ?
C220 C217 C219 C212 -38(5) . . . . ?
C221 C217 C219 C212 96(5) . . . . ?
C211 C217 C219 C221 -57(7) . . . . ?
C210 C217 C219 C221 39(5) . . . . ?
C220 C217 C219 C221 -135(7) . . . . ?
C212 C217 C219 C221 -96(5) . . . . ?
C210 C217 C220 C211 -47(11) . . . . ?
C221 C217 C220 C211 65(9) . . . . ?
C212 C217 C220 C211 89(5) . . . . ?
C219 C217 C220 C211 123(6) . . . . ?
C211 C217 C220 C212 -89(5) . . . . ?
C210 C217 C220 C212 -136(13) . . . . ?
C221 C217 C220 C212 -24(8) . . . . ?
C219 C217 C220 C212 34(4) . . . . ?
C210 C211 C220 C217 19(4) . . . . ?
C221 C211 C220 C217 -33(4) . . . . ?
C212 C211 C220 C217 -79(5) . . . . ?
C217 C211 C220 C212 79(5) . . . . ?
C210 C211 C220 C212 98(4) . . . . ?
C221 C211 C220 C212 46(4) . . . . ?
C219 C212 C220 C217 -45(5) . . . . ?
C211 C212 C220 C217 51(3) . . . . ?
C221 C212 C220 C217 12(5) . . . . ?
C219 C212 C220 C211 -96(5) . . . . ?
C217 C212 C220 C211 -51(3) . . . . ?
C221 C212 C220 C211 -39(4) . . . . ?
C211 C210 C221 C217 50(4) . . . . ?
C217 C210 C221 C211 -50(4) . . . . ?
C217 C210 C221 C219 46(6) . . . . ?
C211 C210 C221 C219 96(5) . . . . ?
C217 C210 C221 C212 -12(5) . . . . ?
C211 C210 C221 C212 38(4) . . . . ?
C211 C217 C221 C210 -85(6) . . . . ?
C220 C217 C221 C210 -146(11) . . . . ?
C212 C217 C221 C210 -167(6) . . . . ?
C219 C217 C221 C210 139(5) . . . . ?
C210 C217 C221 C211 85(6) . . . . ?
C220 C217 C221 C211 -61(8) . . . . ?
C212 C217 C221 C211 -82(5) . . . . ?
C219 C217 C221 C211 -136(6) . . . . ?
C211 C217 C221 C219 136(6) . . . . ?
C210 C217 C221 C219 -139(5) . . . . ?
C220 C217 C221 C219 75(9) . . . . ?
C212 C217 C221 C219 54(3) . . . . ?
C211 C217 C221 C212 82(5) . . . . ?
C210 C217 C221 C212 167(6) . . . . ?
C220 C217 C221 C212 21(7) . . . . ?
C219 C217 C221 C212 -54(3) . . . . ?
C217 C211 C221 C210 65(5) . . . . ?
C220 C211 C221 C210 100(5) . . . . ?
C212 C211 C221 C210 139(5) . . . . ?
C220 C211 C221 C217 34(5) . . . . ?
C210 C211 C221 C217 -65(5) . . . . ?
C212 C211 C221 C217 73(6) . . . . ?
C217 C211 C221 C219 -46(6) . . . . ?
C220 C211 C221 C219 -12(5) . . . . ?
C210 C211 C221 C219 -111(5) . . . . ?
C212 C211 C221 C219 27(4) . . . . ?
C217 C211 C221 C212 -73(6) . . . . ?
C220 C211 C221 C212 -39(3) . . . . ?
C210 C211 C221 C212 -139(5) . . . . ?
C212 C219 C221 C210 -95(5) . . . . ?
C217 C219 C221 C210 -35(4) . . . . ?
C212 C219 C221 C217 -59(5) . . . . ?
C212 C219 C221 C211 -31(4) . . . . ?
C217 C219 C221 C211 29(4) . . . . ?
C217 C219 C221 C212 59(5) . . . . ?
C220 C212 C221 C210 -2(5) . . . . ?
C219 C212 C221 C210 110(5) . . . . ?
C217 C212 C221 C210 11(5) . . . . ?
C211 C212 C221 C210 -37(4) . . . . ?
C220 C212 C221 C217 -12(5) . . . . ?
C219 C212 C221 C217 99(5) . . . . ?
C211 C212 C221 C217 -47(4) . . . . ?
C220 C212 C221 C211 35(4) . . . . ?
C219 C212 C221 C211 147(5) . . . . ?
C217 C212 C221 C211 47(4) . . . . ?
C220 C212 C221 C219 -112(4) . . . . ?
C217 C212 C221 C219 -99(5) . . . . ?
C211 C212 C221 C219 -147(5) . . . . ?
